data_4348220
loop_
_publ_author_name
'Chakov, Nicole E.'
'Thuijs, Annaliese E.'
'Wernsdorfer, Wolfgang'
'Rheingold, Arnold L.'
'Abboud, Khalil A.'
'Christou, George'

_publ_section_title
;
 Unusual Mn(III/IV)4 Cubane and Mn(III)16M4 (M = Ca, Sr) Looplike Clusters
 from the Use of Dimethylarsinic Acid.
;
_journal_issue 17
_journal_name_full 'Inorganic chemistry'
_journal_page_first 8468
_journal_page_last 8477
_journal_paper_doi 10.1021/acs.inorgchem.6b01077
_journal_volume 55
_journal_year 2016
_chemical_formula_moiety 'C160 H224 O88 Ca4 Mn16 As24, 15(C2 H3 N1)'
_chemical_formula_sum 'C190 H269 As24 Ca4 Mn16 N15 O88'
_chemical_formula_weight 7008.63
_space_group_crystal_system monoclinic
_space_group_IT_number 14
_space_group_name_Hall '-P 2ybc'
_space_group_name_H-M_alt 'P 1 21/c 1'
_atom_sites_solution_hydrogens geom
_atom_sites_solution_primary direct
_atom_sites_solution_secondary difmap
_audit_creation_method SHELXL-2014/7
_audit_update_record
;
2015-12-09 # Formatted by publCIF

;
_cell_angle_alpha 90
_cell_angle_beta 94.3488(12)
_cell_angle_gamma 90
_cell_formula_units_Z 2
_cell_length_a 21.0608(13)
_cell_length_b 36.802(2)
_cell_length_c 18.5315(12)
_cell_measurement_reflns_used 9744
_cell_measurement_temperature 100(2)
_cell_measurement_theta_max 26.86
_cell_measurement_theta_min 2.18
_cell_volume 14322.0(15)
_computing_cell_refinement 'Bruker APEX2 (Bruker, 2014)'
_computing_data_collection 'Bruker APEX2 (Bruker, 2014)'
_computing_data_reduction 'Bruker Apex2 SAINT (Bruker, 2014)'
_computing_molecular_graphics 'XP in SHELXTL-plus, Bruker 2014'
_computing_publication_material 'SHELXL2014/7, Sheldrick, G. M. 2014'
_computing_structure_refinement 'SHELXL2014/7, Sheldrick G. M. 2014'
_computing_structure_solution 'SHELXL2014/7, Sheldrick G. M. 2014'
_diffrn_ambient_temperature 100(2)
_diffrn_measured_fraction_theta_full 1.000
_diffrn_measured_fraction_theta_max 1.000
_diffrn_measurement_device_type 'Bruker APEX-II CCD'
_diffrn_measurement_method '\f and \w scans'
_diffrn_radiation_type MoK\a
_diffrn_radiation_wavelength 0.71073
_diffrn_reflns_av_R_equivalents 0.0870
_diffrn_reflns_av_unetI/netI 0.0711
_diffrn_reflns_Laue_measured_fraction_full 1.000
_diffrn_reflns_Laue_measured_fraction_max 1.000
_diffrn_reflns_limit_h_max 27
_diffrn_reflns_limit_h_min -27
_diffrn_reflns_limit_k_max 47
_diffrn_reflns_limit_k_min -47
_diffrn_reflns_limit_l_max 24
_diffrn_reflns_limit_l_min -24
_diffrn_reflns_number 250657
_diffrn_reflns_point_group_measured_fraction_full 1.000
_diffrn_reflns_point_group_measured_fraction_max 1.000
_diffrn_reflns_theta_full 25.242
_diffrn_reflns_theta_max 27.499
_diffrn_reflns_theta_min 1.107
_exptl_absorpt_coefficient_mu 3.579
_exptl_absorpt_correction_T_max 0.7662
_exptl_absorpt_correction_T_min 0.5803
_exptl_absorpt_correction_type integration
_exptl_crystal_colour red
_exptl_crystal_density_diffrn 1.625
_exptl_crystal_description irregular
_exptl_crystal_F_000 6980
_exptl_crystal_size_max 0.339
_exptl_crystal_size_mid 0.133
_exptl_crystal_size_min 0.108
_refine_diff_density_max 1.525
_refine_diff_density_min -1.697
_refine_diff_density_rms 0.169
_refine_ls_extinction_method none
_refine_ls_goodness_of_fit_ref 1.042
_refine_ls_hydrogen_treatment constr
_refine_ls_matrix_type full
_refine_ls_number_parameters 1252
_refine_ls_number_reflns 32882
_refine_ls_number_restraints 6
_refine_ls_restrained_S_all 1.042
_refine_ls_R_factor_all 0.1001
_refine_ls_R_factor_gt 0.0626
_refine_ls_shift/su_max 0.007
_refine_ls_shift/su_mean 0.000
_refine_ls_structure_factor_coef Fsqd
_refine_ls_weighting_details 'w=1/[\s^2^(Fo^2^)+(0.0881P)^2^+25.1654P] where P=(Fo^2^+2Fc^2^)/3'
_refine_ls_weighting_scheme calc
_refine_ls_wR_factor_gt 0.1570
_refine_ls_wR_factor_ref 0.1693
_reflns_Friedel_coverage 0.000
_reflns_number_gt 21619
_reflns_number_total 32882
_reflns_threshold_expression 'I > 2\s(I)'
_cod_data_source_file ic6b01077_si_001.cif
_cod_data_source_block at219
_cod_original_cell_volume 14321.9(16)
_cod_original_sg_symbol_H-M 'P 21/c'
_cod_database_code 4348220
_shelx_shelxl_version_number 2014/7
_shelx_space_group_comment
; 
The symmetry employed for this shelxl refinement is uniquely defined 
by the following loop, which should always be used as a source of 
symmetry information in preference to the above space-group names. 
They are only intended as comments. 
;
_shelx_estimated_absorpt_t_min 0.377
_shelx_estimated_absorpt_t_max 0.699
_exptl_absorpt_special_details 'based on measured indexed crystal faces, Bruker SHELXTL2014 (Sheldrick, 2014)'
_platon_squeeze_void_probe_radius 1.20

loop_
_space_group_symop_operation_xyz
'x, y, z'
'-x, y+1/2, -z+1/2'
'-x, -y, -z'
'x, -y-1/2, z-1/2'

loop_
_atom_site_label
_atom_site_type_symbol
_atom_site_fract_x
_atom_site_fract_y
_atom_site_fract_z
_atom_site_U_iso_or_equiv
_atom_site_adp_type
_atom_site_occupancy
_atom_site_site_symmetry_order
_atom_site_calc_flag
_atom_site_refinement_flags_posn
_atom_site_refinement_flags_adp
_atom_site_refinement_flags_occupancy
_atom_site_disorder_assembly
_atom_site_disorder_group
Ca1 Ca 0.11463(6) 0.38909(3) 0.31831(7) 0.0257(3) Uani 1 1 d . . . . .
Ca2 Ca 0.76936(6) 0.69094(3) 0.66363(6) 0.0230(3) Uani 1 1 d . . . . .
Mn1 Mn 0.20648(5) 0.59382(3) 0.34938(6) 0.0304(2) Uani 1 1 d . . . . .
Mn2 Mn 0.14538(5) 0.54030(3) 0.23941(5) 0.0300(2) Uani 1 1 d . . . . .
Mn3 Mn 0.09360(4) 0.54058(2) 0.37570(5) 0.0244(2) Uani 1 1 d . . . . .
Mn4 Mn 0.18362(4) 0.46653(2) 0.34612(5) 0.02165(19) Uani 1 1 d . . . . .
Mn5 Mn 0.63129(4) 0.67160(2) 0.58669(4) 0.01892(18) Uani 1 1 d . . . . .
Mn6 Mn 0.50588(4) 0.72746(2) 0.60665(4) 0.01761(18) Uani 1 1 d . . . . .
Mn7 Mn 0.55275(4) 0.73171(2) 0.46847(4) 0.01851(18) Uani 1 1 d . . . . .
Mn8 Mn 0.42424(4) 0.69220(2) 0.47613(5) 0.02072(19) Uani 1 1 d . . . . .
As1 As 0.17878(5) 0.61999(3) 0.17626(6) 0.0662(3) Uani 1 1 d D . . . .
C1 C 0.2254(10) 0.6397(6) 0.1010(10) 0.109(7) Uiso 0.6 1 d D . P A 1
H1A H 0.2061 0.6316 0.0540 0.163 Uiso 0.6 1 calc R U P A 1
H1B H 0.2244 0.6663 0.1033 0.163 Uiso 0.6 1 calc R U P A 1
H1C H 0.2696 0.6313 0.1072 0.163 Uiso 0.6 1 calc R U P A 1
C2 C 0.0941(7) 0.6378(6) 0.1566(12) 0.106(7) Uiso 0.6 1 d D . P A 1
H2A H 0.0787 0.6314 0.1070 0.159 Uiso 0.6 1 calc R U P A 1
H2B H 0.0662 0.6269 0.1906 0.159 Uiso 0.6 1 calc R U P A 1
H2C H 0.0939 0.6643 0.1621 0.159 Uiso 0.6 1 calc R U P A 1
C1' C 0.2523(12) 0.6181(11) 0.1220(19) 0.127(13) Uiso 0.4 1 d D . P A 2
H1'A H 0.2395 0.6117 0.0716 0.191 Uiso 0.4 1 calc R U P A 2
H1'B H 0.2733 0.6419 0.1235 0.191 Uiso 0.4 1 calc R U P A 2
H1'C H 0.2819 0.5997 0.1429 0.191 Uiso 0.4 1 calc R U P A 2
C2' C 0.1303(17) 0.6602(7) 0.138(2) 0.133(13) Uiso 0.4 1 d D . P A 2
H2'A H 0.1141 0.6548 0.0877 0.200 Uiso 0.4 1 calc R U P A 2
H2'B H 0.0944 0.6647 0.1671 0.200 Uiso 0.4 1 calc R U P A 2
H2'C H 0.1574 0.6819 0.1379 0.200 Uiso 0.4 1 calc R U P A 2
As2 As 0.08642(3) 0.62221(2) 0.42339(4) 0.02917(15) Uani 1 1 d . . . . .
As3 As 0.29848(3) 0.52313(2) 0.30343(4) 0.03346(17) Uani 1 1 d . . . . .
As4 As 0.05895(3) 0.46180(2) 0.44163(3) 0.02360(14) Uani 1 1 d . . . . .
As5 As 0.14736(3) 0.46066(2) 0.16651(3) 0.02994(15) Uani 1 1 d . . . . .
As6 As 0.27829(5) 0.40051(3) 0.42335(6) 0.0173(2) Uani 0.5 1 d . . P B 1
As6' As 0.29790(7) 0.40664(4) 0.35707(8) 0.0335(3) Uani 0.5 1 d . . P B 2
As7 As 0.54958(3) 0.63890(2) 0.44023(3) 0.02592(15) Uani 1 1 d . . . . .
As8 As 0.61131(3) 0.71349(2) 0.73912(3) 0.02014(13) Uani 1 1 d . . . . .
As9 As 0.7050(2) 0.7194(3) 0.4657(4) 0.0235(9) Uani 0.57(4) 1 d . . P C 1
As9' As 0.7074(3) 0.7299(6) 0.4800(9) 0.030(2) Uani 0.43(4) 1 d . . P C 2
As10 As 0.36043(3) 0.74502(2) 0.58098(4) 0.03100(16) Uani 1 1 d . . . . .
As12 As 0.29925(3) 0.64550(2) 0.44576(4) 0.02793(15) Uani 1 1 d . . . . .
As14 As 0.44942(3) 0.73915(2) 0.33038(3) 0.02151(13) Uani 1 1 d . . . . .
O1 O 0.1275(2) 0.57508(11) 0.3120(2) 0.0295(10) Uani 1 1 d . . . . .
O2 O 0.13454(18) 0.50691(10) 0.3158(2) 0.0212(9) Uani 1 1 d . . . . .
O3 O 0.57984(18) 0.71193(10) 0.56158(19) 0.0179(8) Uani 1 1 d . . . . .
O4 O 0.47193(18) 0.73297(10) 0.5099(2) 0.0199(8) Uani 1 1 d . . . . .
O5 O 0.2043(3) 0.63074(14) 0.2592(3) 0.0521(14) Uani 1 1 d . . . . .
O6 O 0.1618(3) 0.57656(14) 0.1676(3) 0.0589(16) Uani 1 1 d . . . . .
O7 O 0.1653(2) 0.62578(11) 0.4138(3) 0.0322(10) Uani 1 1 d . . . . .
O8 O 0.0634(2) 0.57896(11) 0.4355(2) 0.0302(10) Uani 1 1 d . . . . .
O9 O 0.2443(2) 0.55622(12) 0.2900(2) 0.0315(10) Uani 1 1 d . . . . .
O10 O 0.2641(2) 0.48242(11) 0.3122(2) 0.0305(10) Uani 1 1 d . . . . .
O11 O 0.0659(2) 0.50729(11) 0.4453(2) 0.0290(10) Uani 1 1 d . . . . .
O12 O 0.10904(19) 0.44416(10) 0.3833(2) 0.0244(9) Uani 1 1 d . . . . .
O13 O 0.1718(2) 0.50464(11) 0.1738(2) 0.0323(10) Uani 1 1 d . . . . .
O14 O 0.1561(2) 0.43758(10) 0.2445(2) 0.0269(9) Uani 1 1 d . . . . .
O15 O 0.2205(2) 0.41840(11) 0.3673(2) 0.0265(9) Uani 1 1 d . . . . .
O16 O 0.30105(19) 0.36266(10) 0.3812(2) 0.0220(9) Uani 1 1 d . . . . .
O17 O 0.6130(2) 0.64335(11) 0.4999(2) 0.0262(9) Uani 1 1 d . . . . .
O18 O 0.50362(19) 0.67650(10) 0.4346(2) 0.0240(9) Uani 1 1 d . . . . .
O19 O 0.65786(19) 0.69373(11) 0.6795(2) 0.0231(9) Uani 1 1 d . . . . .
O20 O 0.53553(18) 0.71693(11) 0.70448(19) 0.0207(8) Uani 1 1 d . . . . .
O21 O 0.71482(19) 0.69765(11) 0.5446(2) 0.0233(9) Uani 1 1 d . . . . .
O22 O 0.6316(2) 0.72196(13) 0.4294(2) 0.0323(10) Uani 1 1 d . . . . .
O23 O 0.42464(19) 0.74204(11) 0.6401(2) 0.0259(9) Uani 1 1 d . . . . .
O24 O 0.35300(19) 0.70771(11) 0.5279(2) 0.0268(9) Uani 1 1 d . . . . .
O25 O 0.3797(2) 0.64894(10) 0.4497(3) 0.0304(10) Uani 1 1 d . . . . .
O26 O 0.2868(2) 0.60897(12) 0.3900(3) 0.0366(11) Uani 1 1 d . . . . .
O27 O 0.51881(19) 0.75056(11) 0.3773(2) 0.0237(9) Uani 1 1 d . . . . .
O28 O 0.39585(19) 0.71893(12) 0.3802(2) 0.0292(10) Uani 1 1 d . . . . .
O29 O 0.0485(2) 0.53827(14) 0.2007(3) 0.0419(12) Uani 1 1 d . . . . .
O30 O 0.0042(2) 0.53675(12) 0.3079(3) 0.0349(11) Uani 1 1 d . . . . .
O31 O 0.1923(2) 0.54618(11) 0.4389(2) 0.0279(10) Uani 1 1 d . . . . .
O32 O 0.2144(2) 0.48669(12) 0.4555(2) 0.0339(11) Uani 1 1 d . . . . .
O33 O 0.5592(2) 0.63986(10) 0.6407(2) 0.0285(10) Uani 1 1 d . . . . .
O34 O 0.47101(19) 0.66786(11) 0.5927(2) 0.0250(9) Uani 1 1 d . . . . .
O36 O 0.5768(2) 0.78674(11) 0.5014(2) 0.0297(10) Uani 1 1 d . . . . .
O37 O 0.5447(2) 0.78305(10) 0.6133(2) 0.0252(9) Uani 1 1 d . . . . .
O38 O 0.8544(3) 0.73574(14) 0.6991(3) 0.0482(13) Uani 1 1 d . . . . .
O39 O 0.7580(3) 0.75583(13) 0.6699(3) 0.0494(14) Uani 1 1 d . . . . .
O40 O 0.9245(2) 0.62999(12) 0.5577(3) 0.0382(12) Uani 1 1 d . . . . .
O41 O 0.8515(2) 0.66300(11) 0.6062(2) 0.0286(10) Uani 1 1 d . . . . .
O42 O 0.0144(2) 0.40799(16) 0.2553(3) 0.0521(14) Uani 1 1 d . . . . .
O43 O 0.0166(3) 0.35126(17) 0.2875(4) 0.0720(19) Uani 1 1 d . . . . .
O44 O 0.1715(2) 0.34931(12) 0.2495(2) 0.0314(10) Uani 1 1 d . . . . .
O45 O 0.2363(2) 0.31274(12) 0.1961(2) 0.0340(11) Uani 1 1 d . . . . .
C3 C 0.0412(4) 0.6427(2) 0.3401(4) 0.048(2) Uani 1 1 d . . . . .
H3A H 0.0552 0.6678 0.3338 0.071 Uiso 1 1 calc R U . . .
H3B H 0.0499 0.6284 0.2972 0.071 Uiso 1 1 calc R U . . .
H3C H -0.0045 0.6423 0.3464 0.071 Uiso 1 1 calc R U . . .
C4 C 0.0733(4) 0.6476(2) 0.5095(4) 0.0429(18) Uani 1 1 d . . . . .
H4A H 0.0863 0.6730 0.5045 0.064 Uiso 1 1 calc R U . . .
H4B H 0.0282 0.6466 0.5187 0.064 Uiso 1 1 calc R U . . .
H4C H 0.0988 0.6364 0.5501 0.064 Uiso 1 1 calc R U . . .
C5 C 0.3408(5) 0.5209(2) 0.2170(5) 0.066(3) Uani 1 1 d . . . . .
H5A H 0.3734 0.5019 0.2214 0.099 Uiso 1 1 calc R U . . .
H5B H 0.3099 0.5153 0.1763 0.099 Uiso 1 1 calc R U . . .
H5C H 0.3609 0.5444 0.2086 0.099 Uiso 1 1 calc R U . . .
C6 C 0.3547(4) 0.53403(19) 0.3854(5) 0.052(2) Uani 1 1 d . . . . .
H6A H 0.3862 0.5145 0.3928 0.079 Uiso 1 1 calc R U . . .
H6B H 0.3765 0.5570 0.3774 0.079 Uiso 1 1 calc R U . . .
H6C H 0.3304 0.5361 0.4282 0.079 Uiso 1 1 calc R U . . .
C7 C -0.0245(3) 0.44925(18) 0.4050(4) 0.0340(15) Uani 1 1 d . . . . .
H7A H -0.0285 0.4227 0.4029 0.051 Uiso 1 1 calc R U . . .
H7B H -0.0553 0.4591 0.4369 0.051 Uiso 1 1 calc R U . . .
H7C H -0.0328 0.4594 0.3564 0.051 Uiso 1 1 calc R U . . .
C8 C 0.0828(3) 0.44451(17) 0.5370(3) 0.0276(14) Uani 1 1 d . . . . .
H8A H 0.0796 0.4180 0.5379 0.041 Uiso 1 1 calc R U . . .
H8B H 0.1268 0.4518 0.5512 0.041 Uiso 1 1 calc R U . . .
H8C H 0.0544 0.4549 0.5710 0.041 Uiso 1 1 calc R U . . .
C9 C 0.0619(4) 0.4587(2) 0.1269(4) 0.0476(19) Uani 1 1 d . . . . .
H9A H 0.0579 0.4724 0.0814 0.057 Uiso 1 1 calc R U . . .
H9B H 0.0497 0.4334 0.1177 0.057 Uiso 1 1 calc R U . . .
H9C H 0.0340 0.4695 0.1611 0.057 Uiso 1 1 calc R U . . .
C10 C 0.2041(4) 0.4422(2) 0.0997(4) 0.0444(19) Uani 1 1 d . . . . .
H10A H 0.1985 0.4559 0.0543 0.067 Uiso 1 1 calc R U . . .
H10B H 0.2481 0.4447 0.1203 0.067 Uiso 1 1 calc R U . . .
H10C H 0.1947 0.4164 0.0902 0.067 Uiso 1 1 calc R U . . .
C11 C 0.2477(9) 0.3913(5) 0.5139(10) 0.041(4) Uiso 0.5 1 d . . P B 1
H11A H 0.2819 0.3809 0.5463 0.061 Uiso 0.5 1 calc R U P B 1
H11B H 0.2332 0.4141 0.5345 0.061 Uiso 0.5 1 calc R U P B 1
H11C H 0.2121 0.3742 0.5082 0.061 Uiso 0.5 1 calc R U P B 1
C12 C 0.3461(7) 0.4347(4) 0.4362(8) 0.021(3) Uiso 0.5 1 d . . P B 1
H12A H 0.3803 0.4246 0.4690 0.032 Uiso 0.5 1 calc R U P B 1
H12B H 0.3626 0.4401 0.3893 0.032 Uiso 0.5 1 calc R U P B 1
H12C H 0.3303 0.4572 0.4570 0.032 Uiso 0.5 1 calc R U P B 1
C11A C 0.3176(8) 0.4008(5) 0.2338(10) 0.042(4) Uiso 0.5 1 d . . P D 1
H11D H 0.2844 0.3851 0.2104 0.063 Uiso 0.5 1 calc R U P D 1
H11E H 0.2977 0.4204 0.2599 0.063 Uiso 0.5 1 calc R U P D 1
H11F H 0.3451 0.3864 0.2679 0.063 Uiso 0.5 1 calc R U P D 1
C12A C 0.3574(7) 0.4171(4) 0.1764(8) 0.041(3) Uiso 0.5 1 d . . P D 1
N13A N 0.3892(8) 0.4299(4) 0.1303(9) 0.068(4) Uiso 0.5 1 d . . P D 1
C11' C 0.3200(9) 0.4091(5) 0.2553(10) 0.046(5) Uiso 0.5 1 d . . P B 2
H11D H 0.3186 0.4345 0.2391 0.069 Uiso 0.5 1 calc R U P B 2
H11E H 0.3629 0.3993 0.2517 0.069 Uiso 0.5 1 calc R U P B 2
H11F H 0.2893 0.3948 0.2248 0.069 Uiso 0.5 1 calc R U P B 2
C12' C 0.3576(8) 0.4338(5) 0.4152(9) 0.038(4) Uiso 0.5 1 d . . P B 2
H12D H 0.3552 0.4593 0.4005 0.057 Uiso 0.5 1 calc R U P B 2
H12E H 0.3481 0.4316 0.4660 0.057 Uiso 0.5 1 calc R U P B 2
H12F H 0.4005 0.4244 0.4094 0.057 Uiso 0.5 1 calc R U P B 2
C11B C 0.2317(11) 0.3880(7) 0.5327(13) 0.071(7) Uiso 0.5 1 d . . P E 2
H11G H 0.2236 0.3619 0.5369 0.107 Uiso 0.5 1 calc R U P E 2
H11H H 0.2609 0.3922 0.4949 0.107 Uiso 0.5 1 calc R U P E 2
H11I H 0.1914 0.4007 0.5201 0.107 Uiso 0.5 1 calc R U P E 2
C12B C 0.2605(9) 0.4021(5) 0.6029(11) 0.067(5) Uiso 0.5 1 d . . P E 2
N13B N 0.2787(11) 0.4143(6) 0.6590(13) 0.112(7) Uiso 0.5 1 d . . P E 2
C13 C 0.5824(4) 0.6337(2) 0.3477(4) 0.050(2) Uani 1 1 d . . . . .
H13A H 0.5471 0.6310 0.3105 0.075 Uiso 1 1 calc R U . . .
H13B H 0.6074 0.6553 0.3372 0.075 Uiso 1 1 calc R U . . .
H13C H 0.6098 0.6121 0.3477 0.075 Uiso 1 1 calc R U . . .
C14 C 0.4996(4) 0.59859(18) 0.4647(4) 0.0433(18) Uani 1 1 d . . . . .
H14A H 0.4627 0.5963 0.4294 0.065 Uiso 1 1 calc R U . . .
H14B H 0.5252 0.5764 0.4642 0.065 Uiso 1 1 calc R U . . .
H14C H 0.4848 0.6022 0.5131 0.065 Uiso 1 1 calc R U . . .
C15 C 0.6104(3) 0.68337(16) 0.8221(3) 0.0270(14) Uani 1 1 d . . . . .
H15A H 0.6540 0.6806 0.8442 0.041 Uiso 1 1 calc R U . . .
H15B H 0.5837 0.6945 0.8571 0.041 Uiso 1 1 calc R U . . .
H15C H 0.5932 0.6595 0.8080 0.041 Uiso 1 1 calc R U . . .
C16 C 0.6438(3) 0.75983(16) 0.7608(4) 0.0302(14) Uani 1 1 d . . . . .
H16A H 0.6880 0.7578 0.7810 0.045 Uiso 1 1 calc R U . . .
H16B H 0.6422 0.7745 0.7166 0.045 Uiso 1 1 calc R U . . .
H16C H 0.6182 0.7715 0.7962 0.045 Uiso 1 1 calc R U . . .
C17 C 0.7306(6) 0.7694(3) 0.4818(7) 0.038(3) Uiso 0.6 1 d . . P C 1
H17A H 0.7745 0.7701 0.5036 0.057 Uiso 0.6 1 calc R U P C 1
H17B H 0.7282 0.7824 0.4355 0.057 Uiso 0.6 1 calc R U P C 1
H17C H 0.7022 0.7810 0.5144 0.057 Uiso 0.6 1 calc R U P C 1
C18 C 0.7544(6) 0.6977(4) 0.3954(7) 0.044(3) Uiso 0.6 1 d . . P C 1
H18A H 0.7988 0.6957 0.4150 0.066 Uiso 0.6 1 calc R U P C 1
H18B H 0.7376 0.6735 0.3832 0.066 Uiso 0.6 1 calc R U P C 1
H18C H 0.7522 0.7128 0.3517 0.066 Uiso 0.6 1 calc R U P C 1
C17' C 0.7180(9) 0.7779(5) 0.5225(11) 0.044(5) Uiso 0.4 1 d . . P C 2
H17D H 0.7136 0.7963 0.4842 0.066 Uiso 0.4 1 calc R U P C 2
H17E H 0.6854 0.7818 0.5567 0.066 Uiso 0.4 1 calc R U P C 2
H17F H 0.7603 0.7798 0.5480 0.066 Uiso 0.4 1 calc R U P C 2
C18' C 0.7650(10) 0.7219(6) 0.4077(11) 0.048(5) Uiso 0.4 1 d . . P C 2
H18D H 0.7596 0.7410 0.3709 0.072 Uiso 0.4 1 calc R U P C 2
H18E H 0.8088 0.7223 0.4298 0.072 Uiso 0.4 1 calc R U P C 2
H18F H 0.7564 0.6981 0.3850 0.072 Uiso 0.4 1 calc R U P C 2
C19 C 0.3629(4) 0.78829(19) 0.5230(4) 0.050(2) Uani 1 1 d . . . . .
H19A H 0.3249 0.7893 0.4891 0.074 Uiso 1 1 calc R U . . .
H19B H 0.3640 0.8097 0.5546 0.074 Uiso 1 1 calc R U . . .
H19C H 0.4011 0.7879 0.4959 0.074 Uiso 1 1 calc R U . . .
C20 C 0.2884(4) 0.7462(3) 0.6375(5) 0.067(3) Uani 1 1 d . . . . .
H20A H 0.2494 0.7479 0.6054 0.100 Uiso 1 1 calc R U . . .
H20B H 0.2873 0.7239 0.6664 0.100 Uiso 1 1 calc R U . . .
H20C H 0.2915 0.7673 0.6698 0.100 Uiso 1 1 calc R U . . .
C21 C 0.2738(3) 0.6343(2) 0.5391(4) 0.0457(19) Uani 1 1 d . . . . .
H21A H 0.2273 0.6323 0.5372 0.069 Uiso 1 1 calc R U . . .
H21B H 0.2930 0.6112 0.5556 0.069 Uiso 1 1 calc R U . . .
H21C H 0.2880 0.6537 0.5730 0.069 Uiso 1 1 calc R U . . .
C22 C 0.2571(3) 0.68751(17) 0.4048(4) 0.0349(16) Uani 1 1 d . . . . .
H22A H 0.2109 0.6841 0.4039 0.052 Uiso 1 1 calc R U . . .
H22B H 0.2693 0.7089 0.4342 0.052 Uiso 1 1 calc R U . . .
H22C H 0.2694 0.6911 0.3554 0.052 Uiso 1 1 calc R U . . .
C23 C 0.4119(3) 0.78385(17) 0.2966(3) 0.0279(14) Uani 1 1 d . . . . .
H23A H 0.4414 0.7967 0.2671 0.042 Uiso 1 1 calc R U . . .
H23B H 0.3722 0.7788 0.2672 0.042 Uiso 1 1 calc R U . . .
H23C H 0.4027 0.7990 0.3381 0.042 Uiso 1 1 calc R U . . .
C24 C 0.4695(3) 0.70562(16) 0.2583(3) 0.0242(13) Uani 1 1 d . . . . .
H24A H 0.5007 0.7165 0.2281 0.036 Uiso 1 1 calc R U . . .
H24B H 0.4875 0.6835 0.2813 0.036 Uiso 1 1 calc R U . . .
H24C H 0.4308 0.6995 0.2281 0.036 Uiso 1 1 calc R U . . .
C31 C 0.0016(3) 0.53725(16) 0.2387(4) 0.0347(17) Uani 1 1 d . . . . .
C32 C -0.0600(3) 0.5376(2) 0.1926(4) 0.021(3) Uiso 0.578(12) 1 d G . P F 1
C33 C -0.1148(4) 0.5266(2) 0.2238(3) 0.034(3) Uiso 0.578(12) 1 d G . P F 1
H33A H -0.1123 0.5183 0.2725 0.041 Uiso 0.578(12) 1 calc R U P F 1
C34 C -0.1734(3) 0.5277(2) 0.1838(4) 0.045(3) Uiso 0.578(12) 1 d G . P F 1
H34A H -0.2108 0.5202 0.2052 0.054 Uiso 0.578(12) 1 calc R U P F 1
C35 C -0.1771(3) 0.5398(2) 0.1126(4) 0.037(3) Uiso 0.578(12) 1 d G . P F 1
H35A H -0.2171 0.5406 0.0852 0.044 Uiso 0.578(12) 1 calc R U P F 1
C36 C -0.1223(4) 0.5508(2) 0.0813(3) 0.039(3) Uiso 0.578(12) 1 d G . P F 1
H36A H -0.1248 0.5591 0.0326 0.047 Uiso 0.578(12) 1 calc R U P F 1
C37 C -0.0638(3) 0.5497(2) 0.1213(4) 0.034(3) Uiso 0.578(12) 1 d G . P F 1
H37A H -0.0263 0.5572 0.1000 0.041 Uiso 0.578(12) 1 calc R U P F 1
C32' C -0.0690(5) 0.5319(4) 0.2099(8) 0.044(5) Uiso 0.422(12) 1 d G . P F 2
C33' C -0.1222(7) 0.5375(4) 0.2485(7) 0.053(5) Uiso 0.422(12) 1 d G . P F 2
H33B H -0.1171 0.5430 0.2987 0.064 Uiso 0.422(12) 1 calc R U P F 2
C34' C -0.1829(6) 0.5351(5) 0.2137(9) 0.089(9) Uiso 0.422(12) 1 d G . P F 2
H34B H -0.2193 0.5389 0.2402 0.107 Uiso 0.422(12) 1 calc R U P F 2
C35' C -0.1904(6) 0.5270(5) 0.1403(10) 0.087(8) Uiso 0.422(12) 1 d G . P F 2
H35B H -0.2319 0.5253 0.1165 0.104 Uiso 0.422(12) 1 calc R U P F 2
C36' C -0.1372(9) 0.5214(6) 0.1016(7) 0.116(12) Uiso 0.422(12) 1 d G . P F 2
H36B H -0.1424 0.5159 0.0514 0.139 Uiso 0.422(12) 1 calc R U P F 2
C37' C -0.0765(7) 0.5239(5) 0.1364(8) 0.074(7) Uiso 0.422(12) 1 d G . P F 2
H37B H -0.0402 0.5200 0.1100 0.089 Uiso 0.422(12) 1 calc R U P F 2
C41 C 0.2100(3) 0.51872(16) 0.4782(3) 0.0273(14) Uani 1 1 d . . . . .
C42 C 0.2201(3) 0.52540(17) 0.5581(3) 0.0293(14) Uani 1 1 d . . . . .
C43 C 0.1947(4) 0.55591(17) 0.5886(4) 0.0379(17) Uani 1 1 d . . . . .
H43A H 0.1700 0.5724 0.5586 0.045 Uiso 1 1 calc R U . . .
C44 C 0.2046(4) 0.5628(2) 0.6615(4) 0.051(2) Uani 1 1 d . . . . .
H44A H 0.1865 0.5837 0.6817 0.061 Uiso 1 1 calc R U . . .
C45 C 0.2411(5) 0.5391(2) 0.7056(4) 0.060(2) Uani 1 1 d . . . . .
H45A H 0.2479 0.5439 0.7560 0.072 Uiso 1 1 calc R U . . .
C46 C 0.2678(4) 0.5085(3) 0.6761(5) 0.062(2) Uani 1 1 d . . . . .
H46A H 0.2931 0.4922 0.7059 0.074 Uiso 1 1 calc R U . . .
C47 C 0.2568(4) 0.5018(2) 0.6010(4) 0.049(2) Uani 1 1 d . . . . .
H47A H 0.2747 0.4809 0.5801 0.058 Uiso 1 1 calc R U . . .
C51 C 0.4995(3) 0.64518(15) 0.6360(3) 0.0228(13) Uani 1 1 d . . . . .
C52 C 0.4594(3) 0.62588(17) 0.6874(3) 0.0266(13) Uani 1 1 d . . . . .
C53 C 0.4854(4) 0.5986(2) 0.7318(4) 0.0460(19) Uani 1 1 d . . . . .
H53A H 0.5293 0.5928 0.7312 0.055 Uiso 1 1 calc R U . . .
C54 C 0.4478(5) 0.5797(2) 0.7770(5) 0.064(3) Uani 1 1 d . . . . .
H54A H 0.4656 0.5608 0.8071 0.076 Uiso 1 1 calc R U . . .
C55 C 0.3842(5) 0.5885(3) 0.7779(5) 0.077(3) Uani 1 1 d . . . . .
H55A H 0.3579 0.5753 0.8081 0.092 Uiso 1 1 calc R U . . .
C56 C 0.3580(4) 0.6170(2) 0.7343(5) 0.056(2) Uani 1 1 d . . . . .
H56A H 0.3147 0.6238 0.7363 0.067 Uiso 1 1 calc R U . . .
C57 C 0.3962(3) 0.63462(19) 0.6891(4) 0.0345(15) Uani 1 1 d . . . . .
H57A H 0.3786 0.6533 0.6583 0.041 Uiso 1 1 calc R U . . .
C61 C 0.5725(3) 0.79892(17) 0.5650(3) 0.0297(14) Uani 1 1 d . . . . .
C62 C 0.6027(3) 0.83526(17) 0.5820(4) 0.0349(16) Uani 1 1 d . . . . .
C63 C 0.6002(4) 0.8501(2) 0.6505(4) 0.051(2) Uani 1 1 d . . . . .
H63A H 0.5791 0.8374 0.6864 0.061 Uiso 1 1 calc R U . . .
C64 C 0.6292(5) 0.8840(2) 0.6666(5) 0.069(3) Uani 1 1 d . . . . .
H64A H 0.6272 0.8943 0.7133 0.083 Uiso 1 1 calc R U . . .
C65 C 0.6606(5) 0.9023(2) 0.6145(5) 0.069(3) Uani 1 1 d . . . . .
H65A H 0.6810 0.9249 0.6256 0.083 Uiso 1 1 calc R U . . .
C66 C 0.6619(5) 0.8876(2) 0.5480(5) 0.066(3) Uani 1 1 d . . . . .
H66A H 0.6826 0.9004 0.5120 0.079 Uiso 1 1 calc R U . . .
C67 C 0.6337(4) 0.8544(2) 0.5306(4) 0.049(2) Uani 1 1 d . . . . .
H67A H 0.6356 0.8447 0.4833 0.059 Uiso 1 1 calc R U . . .
C71 C 0.8150(4) 0.7613(2) 0.6891(4) 0.0443(19) Uani 1 1 d . . . . .
C72 C 0.8486(6) 0.7962(3) 0.6970(8) 0.040(5) Uiso 0.45 1 d G . P G 1
C73 C 0.8077(5) 0.8250(3) 0.7082(9) 0.055(5) Uiso 0.45 1 d G . P G 1
H73A H 0.7637 0.8206 0.7124 0.065 Uiso 0.45 1 calc R U P G 1
C74 C 0.8313(6) 0.8603(3) 0.7134(8) 0.058(5) Uiso 0.45 1 d G . P G 1
H74A H 0.8034 0.8800 0.7210 0.069 Uiso 0.45 1 calc R U P G 1
C75 C 0.8957(6) 0.8668(3) 0.7073(8) 0.051(5) Uiso 0.45 1 d G . P G 1
H75A H 0.9118 0.8909 0.7108 0.061 Uiso 0.45 1 calc R U P G 1
C76 C 0.9365(5) 0.8380(3) 0.6961(8) 0.053(5) Uiso 0.45 1 d G . P G 1
H76A H 0.9805 0.8424 0.6919 0.063 Uiso 0.45 1 calc R U P G 1
C77 C 0.9130(6) 0.8027(3) 0.6909(8) 0.046(4) Uiso 0.45 1 d G . P G 1
H77A H 0.9409 0.7830 0.6832 0.055 Uiso 0.45 1 calc R U P G 1
C72' C 0.8309(4) 0.80121(18) 0.6959(6) 0.024(3) Uiso 0.55 1 d G . P G 2
C73' C 0.7855(4) 0.8278(2) 0.7056(6) 0.034(3) Uiso 0.55 1 d G . P G 2
H73B H 0.7417 0.8215 0.7044 0.041 Uiso 0.55 1 calc R U P G 2
C74' C 0.8042(4) 0.8637(2) 0.7170(7) 0.064(5) Uiso 0.55 1 d G . P G 2
H74B H 0.7732 0.8819 0.7236 0.077 Uiso 0.55 1 calc R U P G 2
C75' C 0.8683(5) 0.87299(19) 0.7188(6) 0.053(4) Uiso 0.55 1 d G . P G 2
H75B H 0.8811 0.8975 0.7266 0.063 Uiso 0.55 1 calc R U P G 2
C76' C 0.9137(4) 0.8464(2) 0.7091(6) 0.043(3) Uiso 0.55 1 d G . P G 2
H76B H 0.9575 0.8527 0.7103 0.051 Uiso 0.55 1 calc R U P G 2
C77' C 0.8949(4) 0.8105(2) 0.6977(6) 0.042(3) Uiso 0.55 1 d G . P G 2
H77B H 0.9260 0.7923 0.6911 0.050 Uiso 0.55 1 calc R U P G 2
C81 C 0.8934(3) 0.65889(16) 0.5610(3) 0.0268(14) Uani 1 1 d . . . . .
C82 C 0.9051(3) 0.68897(18) 0.5097(4) 0.0324(15) Uani 1 1 d . . . . .
C83 C 0.9216(3) 0.6821(2) 0.4398(4) 0.0419(18) Uani 1 1 d . . . . .
H83A H 0.9266 0.6578 0.4243 0.050 Uiso 1 1 calc R U . . .
C84 C 0.9307(4) 0.7103(3) 0.3929(4) 0.056(2) Uani 1 1 d . . . . .
H84A H 0.9408 0.7052 0.3449 0.067 Uiso 1 1 calc R U . . .
C85 C 0.9252(4) 0.7464(3) 0.4150(6) 0.074(3) Uani 1 1 d . . . . .
H85A H 0.9330 0.7657 0.3829 0.088 Uiso 1 1 calc R U . . .
C86 C 0.9086(5) 0.7534(2) 0.4831(6) 0.073(3) Uani 1 1 d . . . . .
H86A H 0.9038 0.7779 0.4983 0.087 Uiso 1 1 calc R U . . .
C87 C 0.8984(4) 0.7247(2) 0.5312(4) 0.049(2) Uani 1 1 d . . . . .
H87A H 0.8870 0.7299 0.5787 0.059 Uiso 1 1 calc R U . . .
C91 C -0.0115(4) 0.3788(2) 0.2578(4) 0.0484(19) Uiso 1 1 d . . . . .
C92 C -0.0803(4) 0.3745(3) 0.2318(5) 0.0964(19) Uiso 0.85 1 d G . P H 1
C93 C -0.1069(5) 0.4010(2) 0.1854(6) 0.0964(19) Uiso 0.85 1 d G . P H 1
H93A H -0.0826 0.4217 0.1741 0.116 Uiso 0.85 1 calc R U P H 1
C94 C -0.1692(5) 0.3972(2) 0.1556(5) 0.0964(19) Uiso 0.85 1 d G . P H 1
H94A H -0.1874 0.4154 0.1240 0.116 Uiso 0.85 1 calc R U P H 1
C95 C -0.2047(4) 0.3670(3) 0.1722(5) 0.0964(19) Uiso 0.85 1 d G . P H 1
H95A H -0.2473 0.3644 0.1518 0.116 Uiso 0.85 1 calc R U P H 1
C96 C -0.1781(4) 0.3404(2) 0.2185(5) 0.0964(19) Uiso 0.85 1 d G . P H 1
H96A H -0.2024 0.3197 0.2298 0.116 Uiso 0.85 1 calc R U P H 1
C97 C -0.1158(5) 0.3442(2) 0.2483(5) 0.0964(19) Uiso 0.85 1 d G . P H 1
H97A H -0.0976 0.3261 0.2800 0.116 Uiso 0.85 1 calc R U P H 1
C92' C -0.0761(17) 0.3840(12) 0.201(2) 0.073(8) Uiso 0.15 1 d G . P H 2
C93' C -0.110(2) 0.4160(10) 0.187(3) 0.073(8) Uiso 0.15 1 d G . P H 2
H93B H -0.0938 0.4383 0.2062 0.087 Uiso 0.15 1 calc R U P H 2
C94' C -0.167(2) 0.4153(9) 0.144(3) 0.073(8) Uiso 0.15 1 d G . P H 2
H94B H -0.1902 0.4371 0.1345 0.087 Uiso 0.15 1 calc R U P H 2
C95' C -0.1906(17) 0.3825(12) 0.116(2) 0.073(8) Uiso 0.15 1 d G . P H 2
H95B H -0.2297 0.3820 0.0867 0.087 Uiso 0.15 1 calc R U P H 2
C96' C -0.157(2) 0.3505(9) 0.130(2) 0.073(8) Uiso 0.15 1 d G . P H 2
H96B H -0.1729 0.3282 0.1106 0.087 Uiso 0.15 1 calc R U P H 2
C97' C -0.100(2) 0.3513(10) 0.173(2) 0.073(8) Uiso 0.15 1 d G . P H 2
H97B H -0.0766 0.3294 0.1823 0.087 Uiso 0.15 1 calc R U P H 2
C101 C 0.1910(3) 0.33420(17) 0.1933(3) 0.0283(14) Uani 1 1 d . . . . .
C102 C 0.1572(3) 0.34355(17) 0.1218(3) 0.0312(15) Uani 1 1 d . . . . .
C103 C 0.1892(4) 0.34386(19) 0.0592(4) 0.0419(18) Uani 1 1 d . . . . .
H10D H 0.2331 0.3377 0.0614 0.050 Uiso 1 1 calc R U . . .
C104 C 0.1579(5) 0.3530(2) -0.0066(4) 0.057(2) Uani 1 1 d . . . . .
H10E H 0.1803 0.3533 -0.0492 0.069 Uiso 1 1 calc R U . . .
C105 C 0.0934(5) 0.3617(3) -0.0100(5) 0.068(3) Uani 1 1 d . . . . .
H10F H 0.0717 0.3681 -0.0550 0.082 Uiso 1 1 calc R U . . .
C106 C 0.0610(4) 0.3610(2) 0.0518(4) 0.057(2) Uani 1 1 d . . . . .
H10G H 0.0168 0.3665 0.0491 0.068 Uiso 1 1 calc R U . . .
C107 C 0.0920(4) 0.3525(2) 0.1169(4) 0.0432(18) Uani 1 1 d . . . . .
H10H H 0.0693 0.3527 0.1593 0.052 Uiso 1 1 calc R U . . .

loop_
_atom_site_aniso_label
_atom_site_aniso_U_11
_atom_site_aniso_U_22
_atom_site_aniso_U_33
_atom_site_aniso_U_23
_atom_site_aniso_U_13
_atom_site_aniso_U_12
Ca1 0.0304(7) 0.0223(6) 0.0246(7) -0.0047(5) 0.0033(5) 0.0032(5)
Ca2 0.0219(6) 0.0250(6) 0.0224(6) -0.0021(5) 0.0039(5) 0.0020(5)
Mn1 0.0246(5) 0.0222(5) 0.0437(6) -0.0074(4) -0.0010(4) -0.0015(4)
Mn2 0.0367(6) 0.0226(5) 0.0295(5) 0.0006(4) -0.0047(4) -0.0006(4)
Mn3 0.0218(5) 0.0192(4) 0.0315(5) -0.0062(4) -0.0029(4) 0.0012(4)
Mn4 0.0219(5) 0.0197(4) 0.0229(5) -0.0032(4) -0.0013(4) 0.0041(4)
Mn5 0.0211(5) 0.0211(4) 0.0146(4) 0.0017(3) 0.0018(3) 0.0041(4)
Mn6 0.0195(4) 0.0190(4) 0.0146(4) 0.0019(3) 0.0031(3) 0.0013(3)
Mn7 0.0196(4) 0.0227(4) 0.0134(4) 0.0040(3) 0.0018(3) -0.0003(3)
Mn8 0.0198(5) 0.0202(4) 0.0220(5) 0.0023(4) 0.0008(4) -0.0035(4)
As1 0.0921(8) 0.0449(5) 0.0629(6) 0.0130(4) 0.0144(5) 0.0059(5)
As2 0.0273(3) 0.0209(3) 0.0392(4) -0.0059(3) 0.0021(3) 0.0010(3)
As3 0.0257(4) 0.0278(3) 0.0475(4) -0.0075(3) 0.0069(3) -0.0002(3)
As4 0.0231(3) 0.0212(3) 0.0266(3) -0.0049(2) 0.0029(3) 0.0020(2)
As5 0.0398(4) 0.0283(3) 0.0209(3) -0.0026(3) -0.0029(3) 0.0026(3)
As6 0.0168(6) 0.0180(5) 0.0163(6) -0.0060(4) -0.0029(4) 0.0069(4)
As6' 0.0316(8) 0.0293(7) 0.0391(8) 0.0003(6) -0.0007(6) 0.0054(6)
As7 0.0300(4) 0.0232(3) 0.0237(3) -0.0042(2) -0.0030(3) 0.0034(3)
As8 0.0230(3) 0.0244(3) 0.0132(3) 0.0004(2) 0.0024(2) 0.0036(2)
As9 0.0193(8) 0.034(2) 0.0176(13) 0.0045(14) 0.0028(8) -0.0028(11)
As9' 0.0196(11) 0.044(4) 0.026(3) 0.017(3) 0.0029(14) -0.0008(18)
As10 0.0241(3) 0.0406(4) 0.0284(4) 0.0002(3) 0.0029(3) 0.0100(3)
As12 0.0227(3) 0.0191(3) 0.0410(4) 0.0020(3) -0.0036(3) -0.0029(3)
As14 0.0234(3) 0.0258(3) 0.0152(3) 0.0031(2) 0.0003(2) 0.0002(2)
O1 0.028(2) 0.022(2) 0.038(3) 0.0006(19) -0.0032(19) 0.0026(18)
O2 0.021(2) 0.020(2) 0.021(2) -0.0025(16) -0.0035(17) 0.0034(16)
O3 0.020(2) 0.0190(19) 0.0147(19) 0.0070(15) 0.0037(16) 0.0029(16)
O4 0.023(2) 0.020(2) 0.017(2) 0.0048(16) 0.0032(16) -0.0004(16)
O5 0.075(4) 0.040(3) 0.043(3) 0.007(2) 0.013(3) 0.014(3)
O6 0.085(4) 0.041(3) 0.048(3) 0.018(3) -0.015(3) -0.019(3)
O7 0.025(2) 0.024(2) 0.047(3) -0.009(2) -0.002(2) -0.0023(18)
O8 0.027(2) 0.025(2) 0.040(3) -0.0037(19) 0.005(2) -0.0011(18)
O9 0.033(3) 0.031(2) 0.031(2) -0.0005(19) 0.001(2) 0.001(2)
O10 0.027(2) 0.026(2) 0.038(3) -0.0051(19) 0.002(2) 0.0034(19)
O11 0.032(2) 0.018(2) 0.037(3) -0.0074(18) 0.003(2) 0.0018(18)
O12 0.028(2) 0.017(2) 0.029(2) -0.0070(17) 0.0086(18) 0.0043(17)
O13 0.049(3) 0.022(2) 0.026(2) 0.0028(18) 0.002(2) -0.002(2)
O14 0.036(3) 0.020(2) 0.024(2) -0.0024(17) -0.0038(19) 0.0017(18)
O15 0.029(2) 0.025(2) 0.025(2) -0.0036(18) -0.0037(18) 0.0064(18)
O16 0.025(2) 0.020(2) 0.020(2) -0.0009(16) -0.0011(17) 0.0059(17)
O17 0.031(2) 0.026(2) 0.021(2) -0.0024(17) 0.0003(18) 0.0082(18)
O18 0.026(2) 0.022(2) 0.024(2) -0.0016(17) -0.0011(17) 0.0003(17)
O19 0.027(2) 0.027(2) 0.016(2) -0.0010(16) 0.0043(17) 0.0089(18)
O20 0.022(2) 0.030(2) 0.0092(19) 0.0013(16) 0.0008(16) 0.0066(17)
O21 0.024(2) 0.030(2) 0.015(2) 0.0070(17) 0.0008(16) 0.0040(18)
O22 0.024(2) 0.053(3) 0.021(2) 0.012(2) 0.0064(18) 0.007(2)
O23 0.025(2) 0.031(2) 0.022(2) 0.0007(18) 0.0069(18) 0.0074(18)
O24 0.020(2) 0.033(2) 0.028(2) 0.0000(19) 0.0017(18) -0.0007(18)
O25 0.023(2) 0.013(2) 0.053(3) 0.0040(19) -0.007(2) -0.0035(17)
O26 0.023(2) 0.026(2) 0.059(3) -0.011(2) -0.005(2) -0.0025(19)
O27 0.027(2) 0.031(2) 0.014(2) 0.0085(17) 0.0030(17) -0.0015(18)
O28 0.022(2) 0.043(3) 0.022(2) 0.0084(19) 0.0000(18) -0.0106(19)
O29 0.035(3) 0.051(3) 0.038(3) -0.007(2) -0.010(2) 0.012(2)
O30 0.030(3) 0.029(2) 0.044(3) -0.005(2) -0.006(2) 0.002(2)
O31 0.029(2) 0.026(2) 0.028(2) -0.0022(18) 0.0012(19) -0.0027(19)
O32 0.030(2) 0.038(3) 0.032(3) -0.006(2) -0.014(2) 0.010(2)
O33 0.027(2) 0.019(2) 0.040(3) 0.0077(18) 0.008(2) 0.0060(18)
O34 0.024(2) 0.027(2) 0.023(2) 0.0048(17) 0.0010(18) -0.0008(18)
O36 0.040(3) 0.029(2) 0.020(2) 0.0020(18) 0.0037(19) -0.015(2)
O37 0.035(2) 0.023(2) 0.019(2) 0.0030(17) 0.0114(18) -0.0016(18)
O38 0.045(3) 0.045(3) 0.055(3) -0.012(3) 0.009(3) -0.004(3)
O39 0.041(3) 0.029(3) 0.080(4) -0.009(3) 0.015(3) -0.005(2)
O40 0.045(3) 0.030(2) 0.043(3) 0.001(2) 0.021(2) 0.006(2)
O41 0.029(2) 0.030(2) 0.028(2) 0.0020(18) 0.0093(19) 0.0057(19)
O42 0.040(3) 0.068(4) 0.047(3) -0.005(3) -0.007(2) -0.002(3)
O43 0.057(4) 0.061(4) 0.097(5) -0.020(4) 0.004(4) -0.016(3)
O44 0.041(3) 0.034(2) 0.019(2) -0.0051(19) 0.0056(19) 0.009(2)
O45 0.032(3) 0.044(3) 0.025(2) -0.006(2) 0.0008(19) 0.009(2)
C3 0.042(4) 0.058(5) 0.043(5) 0.010(4) 0.006(4) 0.021(4)
C4 0.051(5) 0.044(4) 0.035(4) -0.018(3) 0.011(3) -0.002(4)
C5 0.078(7) 0.059(5) 0.069(6) -0.022(5) 0.052(5) -0.016(5)
C6 0.038(4) 0.030(4) 0.086(6) -0.014(4) -0.018(4) -0.002(3)
C7 0.030(4) 0.031(3) 0.041(4) -0.007(3) 0.002(3) 0.000(3)
C8 0.025(3) 0.031(3) 0.027(3) -0.007(3) 0.003(3) 0.005(3)
C9 0.044(5) 0.049(5) 0.047(5) 0.003(4) -0.011(4) 0.006(4)
C10 0.068(5) 0.037(4) 0.030(4) -0.006(3) 0.015(4) 0.008(4)
C13 0.063(5) 0.064(5) 0.023(4) -0.006(3) 0.003(3) 0.032(4)
C14 0.045(4) 0.024(3) 0.058(5) -0.004(3) -0.016(4) -0.003(3)
C15 0.031(3) 0.030(3) 0.020(3) 0.006(3) 0.003(3) 0.012(3)
C16 0.036(4) 0.025(3) 0.031(4) -0.007(3) 0.004(3) -0.002(3)
C19 0.066(6) 0.032(4) 0.050(5) 0.014(3) -0.001(4) 0.023(4)
C20 0.033(5) 0.122(9) 0.047(5) -0.007(5) 0.012(4) 0.017(5)
C21 0.033(4) 0.050(5) 0.054(5) 0.015(4) 0.006(4) -0.012(3)
C22 0.026(3) 0.027(3) 0.050(4) 0.006(3) -0.008(3) -0.003(3)
C23 0.032(4) 0.037(4) 0.015(3) 0.002(3) 0.004(3) 0.011(3)
C24 0.028(3) 0.024(3) 0.020(3) 0.000(2) 0.001(3) -0.005(3)
C31 0.036(4) 0.018(3) 0.046(4) -0.010(3) -0.023(3) 0.006(3)
C41 0.036(4) 0.021(3) 0.025(3) -0.008(3) -0.001(3) 0.002(3)
C42 0.029(4) 0.030(3) 0.028(3) 0.000(3) -0.001(3) -0.008(3)
C43 0.064(5) 0.020(3) 0.031(4) -0.002(3) 0.015(3) -0.010(3)
C44 0.085(6) 0.033(4) 0.037(4) -0.007(3) 0.016(4) -0.012(4)
C45 0.094(7) 0.049(5) 0.034(4) -0.012(4) -0.005(4) -0.021(5)
C46 0.062(6) 0.082(7) 0.039(5) 0.007(5) -0.005(4) 0.000(5)
C47 0.054(5) 0.056(5) 0.034(4) -0.009(4) -0.011(4) 0.007(4)
C51 0.025(3) 0.023(3) 0.020(3) 0.006(2) -0.001(2) -0.002(2)
C52 0.029(3) 0.029(3) 0.022(3) 0.005(3) 0.001(3) -0.008(3)
C53 0.047(5) 0.052(5) 0.038(4) 0.017(4) 0.001(3) -0.008(4)
C54 0.070(6) 0.053(5) 0.066(6) 0.029(5) -0.005(5) -0.021(5)
C55 0.075(7) 0.100(8) 0.055(6) 0.014(6) 0.008(5) -0.051(6)
C56 0.046(5) 0.072(6) 0.052(5) 0.004(4) 0.012(4) -0.018(4)
C57 0.033(4) 0.037(4) 0.034(4) 0.003(3) 0.007(3) -0.004(3)
C61 0.030(4) 0.030(3) 0.029(4) 0.000(3) 0.002(3) -0.001(3)
C62 0.043(4) 0.026(3) 0.036(4) -0.006(3) 0.005(3) -0.013(3)
C63 0.080(6) 0.032(4) 0.043(5) -0.006(3) 0.020(4) -0.014(4)
C64 0.111(8) 0.049(5) 0.051(5) -0.030(4) 0.036(5) -0.040(5)
C65 0.105(8) 0.040(5) 0.064(6) -0.015(4) 0.017(6) -0.038(5)
C66 0.097(7) 0.058(5) 0.045(5) -0.004(4) 0.012(5) -0.042(5)
C67 0.073(6) 0.041(4) 0.035(4) -0.002(3) 0.011(4) -0.024(4)
C71 0.060(5) 0.033(4) 0.043(4) -0.011(3) 0.021(4) -0.008(4)
C81 0.030(3) 0.023(3) 0.027(3) 0.001(3) 0.001(3) 0.001(3)
C82 0.028(4) 0.037(4) 0.033(4) 0.008(3) 0.009(3) 0.006(3)
C83 0.031(4) 0.054(5) 0.042(4) 0.013(4) 0.007(3) 0.014(3)
C84 0.046(5) 0.088(7) 0.036(4) 0.029(4) 0.020(4) 0.034(5)
C85 0.072(6) 0.065(6) 0.090(7) 0.050(5) 0.050(6) 0.034(5)
C86 0.094(8) 0.038(5) 0.093(8) 0.025(5) 0.054(6) 0.013(5)
C87 0.058(5) 0.046(4) 0.047(5) 0.011(4) 0.026(4) -0.002(4)
C101 0.031(4) 0.030(3) 0.024(3) -0.008(3) 0.004(3) -0.004(3)
C102 0.046(4) 0.025(3) 0.022(3) -0.009(3) 0.000(3) 0.006(3)
C103 0.056(5) 0.038(4) 0.031(4) -0.005(3) -0.001(3) 0.009(4)
C104 0.098(8) 0.051(5) 0.022(4) -0.012(3) 0.004(4) 0.005(5)
C105 0.093(8) 0.073(6) 0.034(5) -0.013(4) -0.021(5) 0.013(6)
C106 0.056(5) 0.069(6) 0.043(5) -0.008(4) -0.014(4) 0.014(4)
C107 0.047(5) 0.051(5) 0.029(4) -0.008(3) -0.013(3) 0.004(4)

loop_
_atom_type_symbol
_atom_type_description
_atom_type_scat_dispersion_real
_atom_type_scat_dispersion_imag
_atom_type_scat_source
C C 0.0033 0.0016 'International Tables Vol C Tables 4.2.6.8 and 6.1.1.4'
H H 0.0000 0.0000 'International Tables Vol C Tables 4.2.6.8 and 6.1.1.4'
N N 0.0061 0.0033 'International Tables Vol C Tables 4.2.6.8 and 6.1.1.4'
O O 0.0106 0.0060 'International Tables Vol C Tables 4.2.6.8 and 6.1.1.4'
Ca Ca 0.2262 0.3064 'International Tables Vol C Tables 4.2.6.8 and 6.1.1.4'
Mn Mn 0.3368 0.7283 'International Tables Vol C Tables 4.2.6.8 and 6.1.1.4'
As As 0.0499 2.0058 'International Tables Vol C Tables 4.2.6.8 and 6.1.1.4'

loop_
_geom_angle_atom_site_label_1
_geom_angle_atom_site_label_2
_geom_angle_atom_site_label_3
_geom_angle
_geom_angle_site_symmetry_1
_geom_angle_site_symmetry_3
O44 Ca1 O12 149.78(16) . .
O44 Ca1 O42 112.30(17) . .
O12 Ca1 O42 85.66(17) . .
O44 Ca1 O41 71.45(14) . 3_666
O12 Ca1 O41 113.81(15) . 3_666
O42 Ca1 O41 134.62(18) . 3_666
O44 Ca1 O14 86.12(15) . .
O12 Ca1 O14 72.15(14) . .
O42 Ca1 O14 81.75(17) . .
O41 Ca1 O14 142.13(15) 3_666 .
O44 Ca1 O43 88.59(19) . .
O12 Ca1 O43 121.14(18) . .
O42 Ca1 O43 51.9(2) . .
O41 Ca1 O43 84.0(2) 3_666 .
O14 Ca1 O43 126.6(2) . .
O44 Ca1 O15 89.35(15) . .
O12 Ca1 O15 62.46(13) . .
O42 Ca1 O15 138.08(17) . .
O41 Ca1 O15 85.40(14) 3_666 .
O14 Ca1 O15 63.68(14) . .
O43 Ca1 O15 169.3(2) . .
O44 Ca1 O40 121.68(15) . 3_666
O12 Ca1 O40 75.51(14) . 3_666
O42 Ca1 O40 100.39(18) . 3_666
O41 Ca1 O40 51.69(14) 3_666 3_666
O14 Ca1 O40 147.33(15) . 3_666
O43 Ca1 O40 75.0(2) . 3_666
O15 Ca1 O40 97.21(15) . 3_666
O44 Ca1 C91 101.8(2) . .
O12 Ca1 C91 103.6(2) . .
O42 Ca1 C91 25.1(2) . .
O41 Ca1 C91 110.2(2) 3_666 .
O14 Ca1 C91 103.9(2) . .
O43 Ca1 C91 26.8(2) . .
O15 Ca1 C91 163.0(2) . .
O40 Ca1 C91 87.9(2) 3_666 .
O44 Ca1 C81 95.94(17) . 3_666
O12 Ca1 C81 97.04(16) . 3_666
O42 Ca1 C81 116.77(19) . 3_666
O41 Ca1 C81 26.18(15) 3_666 3_666
O14 Ca1 C81 158.39(17) . 3_666
O43 Ca1 C81 75.0(2) . 3_666
O15 Ca1 C81 94.79(16) . 3_666
O40 Ca1 C81 25.93(15) 3_666 3_666
C91 Ca1 C81 96.8(2) . 3_666
O44 Ca1 Mn4 113.50(12) . .
O12 Ca1 Mn4 36.86(10) . .
O42 Ca1 Mn4 100.83(14) . .
O41 Ca1 Mn4 119.53(11) 3_666 .
O14 Ca1 Mn4 43.07(10) . .
O43 Ca1 Mn4 151.23(16) . .
O15 Ca1 Mn4 37.50(9) . .
O40 Ca1 Mn4 105.48(11) 3_666 .
C91 Ca1 Mn4 125.48(18) . .
C81 Ca1 Mn4 118.20(13) 3_666 .
O44 Ca1 Ca2 38.12(11) . 3_666
O12 Ca1 Ca2 132.18(11) . 3_666
O42 Ca1 Ca2 141.88(14) . 3_666
O41 Ca1 Ca2 35.96(10) 3_666 3_666
O14 Ca1 Ca2 110.95(11) . 3_666
O43 Ca1 Ca2 95.84(16) . 3_666
O15 Ca1 Ca2 76.20(9) . 3_666
O40 Ca1 Ca2 87.58(11) 3_666 3_666
C91 Ca1 Ca2 120.36(18) . 3_666
C81 Ca1 Ca2 62.11(13) 3_666 3_666
Mn4 Ca1 Ca2 112.93(4) . 3_666
O41 Ca2 O19 147.45(15) . .
O41 Ca2 O39 122.63(17) . .
O19 Ca2 O39 81.29(16) . .
O41 Ca2 O21 86.92(14) . .
O19 Ca2 O21 72.87(13) . .
O39 Ca2 O21 84.30(18) . .
O41 Ca2 O44 71.17(14) . 3_666
O19 Ca2 O44 113.53(15) . 3_666
O39 Ca2 O44 127.92(18) . 3_666
O21 Ca2 O44 147.22(14) . 3_666
O41 Ca2 O38 82.46(16) . .
O19 Ca2 O38 129.30(16) . .
O39 Ca2 O38 53.20(18) . .
O21 Ca2 O38 117.13(17) . .
O44 Ca2 O38 84.65(18) 3_666 .
O41 Ca2 O16 86.79(14) . 3_666
O19 Ca2 O16 61.61(13) . 3_666
O39 Ca2 O16 136.18(17) . 3_666
O21 Ca2 O16 63.96(13) . 3_666
O44 Ca2 O16 90.05(14) 3_666 3_666
O38 Ca2 O16 169.07(16) . 3_666
O41 Ca2 O45 121.42(15) . 3_666
O19 Ca2 O45 76.13(14) . 3_666
O39 Ca2 O45 89.47(18) . 3_666
O21 Ca2 O45 148.96(14) . 3_666
O44 Ca2 O45 51.41(14) 3_666 3_666
O38 Ca2 O45 81.80(17) . 3_666
O16 Ca2 O45 102.32(14) 3_666 3_666
O41 Ca2 C71 103.2(2) . .
O19 Ca2 C71 105.5(2) . .
O39 Ca2 C71 26.4(2) . .
O21 Ca2 C71 101.1(2) . .
O44 Ca2 C71 107.3(2) 3_666 .
O38 Ca2 C71 26.8(2) . .
O16 Ca2 C71 162.0(2) 3_666 .
O45 Ca2 C71 85.46(19) 3_666 .
O41 Ca2 C101 96.05(17) . 3_666
O19 Ca2 C101 96.87(16) . 3_666
O39 Ca2 C101 107.35(19) . 3_666
O21 Ca2 C101 163.48(16) . 3_666
O44 Ca2 C101 26.24(15) 3_666 3_666
O38 Ca2 C101 79.39(18) . 3_666
O16 Ca2 C101 99.90(15) 3_666 3_666
O45 Ca2 C101 25.51(15) 3_666 3_666
C71 Ca2 C101 94.0(2) . 3_666
O41 Ca2 Mn5 112.08(12) . .
O19 Ca2 Mn5 37.03(9) . .
O39 Ca2 Mn5 98.68(14) . .
O21 Ca2 Mn5 43.02(10) . .
O44 Ca2 Mn5 123.59(12) 3_666 .
O38 Ca2 Mn5 150.72(14) . .
O16 Ca2 Mn5 37.52(9) 3_666 .
O45 Ca2 Mn5 108.73(11) 3_666 .
C71 Ca2 Mn5 124.61(19) . .
C101 Ca2 Mn5 121.83(13) 3_666 .
O41 Ca2 Ca1 37.94(10) . 3_666
O19 Ca2 Ca1 130.48(11) . 3_666
O39 Ca2 Ca1 145.70(14) . 3_666
O21 Ca2 Ca1 114.46(10) . 3_666
O44 Ca2 Ca1 35.86(10) 3_666 3_666
O38 Ca2 Ca1 92.56(13) . 3_666
O16 Ca2 Ca1 77.66(9) 3_666 3_666
O45 Ca2 Ca1 87.14(10) 3_666 3_666
C71 Ca2 Ca1 119.36(19) . 3_666
C101 Ca2 Ca1 62.09(13) 3_666 3_666
Mn5 Ca2 Ca1 114.71(4) . 3_666
O26 Mn1 O1 175.5(2) . .
O26 Mn1 O7 90.26(19) . .
O1 Mn1 O7 91.40(18) . .
O26 Mn1 O9 92.39(19) . .
O1 Mn1 O9 85.50(18) . .
O7 Mn1 O9 173.05(19) . .
O26 Mn1 O5 95.1(2) . .
O1 Mn1 O5 88.8(2) . .
O7 Mn1 O5 96.4(2) . .
O9 Mn1 O5 89.76(19) . .
O26 Mn1 O31 95.36(18) . .
O1 Mn1 O31 80.61(16) . .
O7 Mn1 O31 86.19(17) . .
O9 Mn1 O31 87.17(16) . .
O5 Mn1 O31 169.21(19) . .
O26 Mn1 Mn2 141.21(14) . .
O1 Mn1 Mn2 37.01(13) . .
O7 Mn1 Mn2 128.41(13) . .
O9 Mn1 Mn2 48.86(13) . .
O5 Mn1 Mn2 84.60(16) . .
O31 Mn1 Mn2 85.58(10) . .
O26 Mn1 Mn3 142.06(16) . .
O1 Mn1 Mn3 34.15(13) . .
O7 Mn1 Mn3 84.44(13) . .
O9 Mn1 Mn3 89.52(13) . .
O5 Mn1 Mn3 122.81(17) . .
O31 Mn1 Mn3 46.87(10) . .
Mn2 Mn1 Mn3 54.25(3) . .
O13 Mn2 O2 95.03(17) . .
O13 Mn2 O1 173.51(19) . .
O2 Mn2 O1 82.38(17) . .
O13 Mn2 O6 87.7(2) . .
O2 Mn2 O6 174.8(2) . .
O1 Mn2 O6 94.4(2) . .
O13 Mn2 O29 94.7(2) . .
O2 Mn2 O29 93.58(19) . .
O1 Mn2 O29 91.45(19) . .
O6 Mn2 O29 90.6(2) . .
O13 Mn2 O9 97.84(18) . .
O2 Mn2 O9 90.98(16) . .
O1 Mn2 O9 76.31(17) . .
O6 Mn2 O9 84.3(2) . .
O29 Mn2 O9 166.26(18) . .
O13 Mn2 Mn3 136.53(13) . .
O2 Mn2 Mn3 42.31(12) . .
O1 Mn2 Mn3 42.24(13) . .
O6 Mn2 Mn3 135.54(19) . .
O29 Mn2 Mn3 82.81(14) . .
O9 Mn2 Mn3 91.93(11) . .
O13 Mn2 Mn1 138.09(15) . .
O2 Mn2 Mn1 89.31(12) . .
O1 Mn2 Mn1 36.30(13) . .
O6 Mn2 Mn1 85.74(17) . .
O29 Mn2 Mn1 126.70(14) . .
O9 Mn2 Mn1 40.33(11) . .
Mn3 Mn2 Mn1 64.66(3) . .
O11 Mn3 O1 174.89(19) . .
O11 Mn3 O2 98.67(17) . .
O1 Mn3 O2 82.31(18) . .
O11 Mn3 O8 87.20(18) . .
O1 Mn3 O8 91.31(18) . .
O2 Mn3 O8 171.52(18) . .
O11 Mn3 O30 93.05(18) . .
O1 Mn3 O30 91.93(18) . .
O2 Mn3 O30 91.81(17) . .
O8 Mn3 O30 93.99(18) . .
O11 Mn3 O31 91.37(17) . .
O1 Mn3 O31 83.69(17) . .
O2 Mn3 O31 85.63(16) . .
O8 Mn3 O31 88.13(17) . .
O30 Mn3 O31 175.18(17) . .
O11 Mn3 Mn2 139.68(13) . .
O1 Mn3 Mn2 42.44(13) . .
O2 Mn3 Mn2 42.05(12) . .
O8 Mn3 Mn2 132.94(14) . .
O30 Mn3 Mn2 81.97(13) . .
O31 Mn3 Mn2 93.42(11) . .
O11 Mn3 Mn1 141.26(14) . .
O1 Mn3 Mn1 33.66(13) . .
O2 Mn3 Mn1 86.23(12) . .
O8 Mn3 Mn1 85.37(13) . .
O30 Mn3 Mn1 125.36(13) . .
O31 Mn3 Mn1 50.46(11) . .
Mn2 Mn3 Mn1 61.09(3) . .
O2 Mn4 O10 98.03(18) . .
O2 Mn4 O12 89.99(17) . .
O10 Mn4 O12 171.92(17) . .
O2 Mn4 O15 167.99(17) . .
O10 Mn4 O15 89.65(18) . .
O12 Mn4 O15 82.27(17) . .
O2 Mn4 O14 91.38(16) . .
O10 Mn4 O14 92.79(17) . .
O12 Mn4 O14 86.01(16) . .
O15 Mn4 O14 78.98(16) . .
O2 Mn4 O32 97.19(16) . .
O10 Mn4 O32 89.63(18) . .
O12 Mn4 O32 90.34(17) . .
O15 Mn4 O32 92.05(16) . .
O14 Mn4 O32 170.68(16) . .
O2 Mn4 Ca1 114.97(12) . .
O10 Mn4 Ca1 127.47(13) . .
O12 Mn4 Ca1 46.83(11) . .
O15 Mn4 Ca1 53.17(12) . .
O14 Mn4 Ca1 49.40(11) . .
O32 Mn4 Ca1 122.75(13) . .
O3 Mn5 O17 98.32(17) . .
O3 Mn5 O19 90.58(16) . .
O17 Mn5 O19 171.09(17) . .
O3 Mn5 O16 167.69(17) . 3_666
O17 Mn5 O16 90.04(16) . 3_666
O19 Mn5 O16 81.23(16) . 3_666
O3 Mn5 O21 91.70(15) . .
O17 Mn5 O21 93.09(17) . .
O19 Mn5 O21 86.96(16) . .
O16 Mn5 O21 78.77(16) 3_666 .
O3 Mn5 O33 97.26(15) . .
O17 Mn5 O33 89.53(17) . .
O19 Mn5 O33 89.00(17) . .
O16 Mn5 O33 91.80(16) 3_666 .
O21 Mn5 O33 170.21(15) . .
O3 Mn5 Ca2 114.86(12) . .
O17 Mn5 Ca2 127.21(13) . .
O19 Mn5 Ca2 47.68(12) . .
O16 Mn5 Ca2 52.90(12) 3_666 .
O21 Mn5 Ca2 48.73(10) . .
O33 Mn5 Ca2 122.96(12) . .
O4 Mn6 O3 83.09(16) . .
O4 Mn6 O20 173.79(17) . .
O3 Mn6 O20 97.79(16) . .
O4 Mn6 O23 89.67(17) . .
O3 Mn6 O23 172.41(17) . .
O20 Mn6 O23 89.16(17) . .
O4 Mn6 O37 93.76(16) . .
O3 Mn6 O37 89.47(15) . .
O20 Mn6 O37 92.39(16) . .
O23 Mn6 O37 93.32(16) . .
O4 Mn6 O34 84.36(15) . .
O3 Mn6 O34 85.99(15) . .
O20 Mn6 O34 89.56(16) . .
O23 Mn6 O34 91.02(16) . .
O37 Mn6 O34 175.26(15) . .
O4 Mn6 Mn7 42.73(12) . .
O3 Mn6 Mn7 42.75(11) . .
O20 Mn6 Mn7 139.58(12) . .
O23 Mn6 Mn7 130.83(13) . .
O37 Mn6 Mn7 81.10(10) . .
O34 Mn6 Mn7 94.63(10) . .
O4 Mn6 Mn8 33.70(11) . .
O3 Mn6 Mn8 87.51(12) . .
O20 Mn6 Mn8 140.10(13) . .
O23 Mn6 Mn8 85.18(13) . .
O37 Mn6 Mn8 127.31(11) . .
O34 Mn6 Mn8 51.20(10) . .
Mn7 Mn6 Mn8 62.09(3) . .
O22 Mn7 O27 90.60(17) . .
O22 Mn7 O3 93.57(17) . .
O27 Mn7 O3 175.38(17) . .
O22 Mn7 O4 170.46(18) . .
O27 Mn7 O4 93.52(17) . .
O3 Mn7 O4 82.05(16) . .
O22 Mn7 O36 95.26(19) . .
O27 Mn7 O36 88.48(17) . .
O3 Mn7 O36 93.11(16) . .
O4 Mn7 O36 93.45(16) . .
O22 Mn7 O18 96.64(18) . .
O27 Mn7 O18 87.14(16) . .
O3 Mn7 O18 90.40(15) . .
O4 Mn7 O18 75.01(15) . .
O36 Mn7 O18 167.36(16) . .
O22 Mn7 Mn6 135.56(13) . .
O27 Mn7 Mn6 133.58(13) . .
O3 Mn7 Mn6 42.49(11) . .
O4 Mn7 Mn6 41.90(11) . .
O36 Mn7 Mn6 83.48(11) . .
O18 Mn7 Mn6 90.99(10) . .
O22 Mn7 Mn8 136.51(15) . .
O27 Mn7 Mn8 86.64(12) . .
O3 Mn7 Mn8 88.96(12) . .
O4 Mn7 Mn8 35.48(11) . .
O36 Mn7 Mn8 127.99(12) . .
O18 Mn7 Mn8 39.89(10) . .
Mn6 Mn7 Mn8 64.09(3) . .
O4 Mn8 O25 174.77(18) . .
O4 Mn8 O24 90.80(17) . .
O25 Mn8 O24 89.35(19) . .
O4 Mn8 O18 85.24(16) . .
O25 Mn8 O18 94.06(18) . .
O24 Mn8 O18 172.93(18) . .
O4 Mn8 O28 91.07(16) . .
O25 Mn8 O28 94.12(18) . .
O24 Mn8 O28 95.81(17) . .
O18 Mn8 O28 90.13(17) . .
O4 Mn8 O34 80.30(15) . .
O25 Mn8 O34 94.49(16) . .
O24 Mn8 O34 86.91(16) . .
O18 Mn8 O34 86.65(15) . .
O28 Mn8 O34 171.00(15) . .
O4 Mn8 Mn7 36.23(12) . .
O25 Mn8 Mn7 143.48(14) . .
O24 Mn8 Mn7 127.00(13) . .
O18 Mn8 Mn7 49.44(12) . .
O28 Mn8 Mn7 86.22(11) . .
O34 Mn8 Mn7 85.31(10) . .
O4 Mn8 Mn6 33.78(11) . .
O25 Mn8 Mn6 141.12(14) . .
O24 Mn8 Mn6 84.01(13) . .
O18 Mn8 Mn6 89.47(12) . .
O28 Mn8 Mn6 124.62(12) . .
O34 Mn8 Mn6 47.02(10) . .
Mn7 Mn8 Mn6 53.82(3) . .
O5 As1 O6 112.3(3) . .
O5 As1 C2' 107.1(12) . .
O6 As1 C2' 127.7(13) . .
O5 As1 C1 116.3(7) . .
O6 As1 C1 114.7(8) . .
O5 As1 C2 109.4(7) . .
O6 As1 C2 97.0(7) . .
C1 As1 C2 104.8(10) . .
O5 As1 C1' 106.3(12) . .
O6 As1 C1' 95.3(12) . .
C2' As1 C1' 105.2(18) . .
As1 C1 H1A 109.5 . .
As1 C1 H1B 109.5 . .
H1A C1 H1B 109.5 . .
As1 C1 H1C 109.5 . .
H1A C1 H1C 109.5 . .
H1B C1 H1C 109.5 . .
As1 C2 H2A 109.5 . .
As1 C2 H2B 109.5 . .
H2A C2 H2B 109.5 . .
As1 C2 H2C 109.5 . .
H2A C2 H2C 109.5 . .
H2B C2 H2C 109.5 . .
As1 C1' H1'A 109.5 . .
As1 C1' H1'B 109.5 . .
H1'A C1' H1'B 109.5 . .
As1 C1' H1'C 109.5 . .
H1'A C1' H1'C 109.5 . .
H1'B C1' H1'C 109.5 . .
As1 C2' H2'A 109.5 . .
As1 C2' H2'B 109.5 . .
H2'A C2' H2'B 109.5 . .
As1 C2' H2'C 109.5 . .
H2'A C2' H2'C 109.5 . .
H2'B C2' H2'C 109.5 . .
O8 As2 O7 112.5(2) . .
O8 As2 C4 107.1(3) . .
O7 As2 C4 105.0(3) . .
O8 As2 C3 110.5(3) . .
O7 As2 C3 108.6(3) . .
C4 As2 C3 113.1(3) . .
O9 As3 O10 111.7(2) . .
O9 As3 C5 105.4(4) . .
O10 As3 C5 106.1(3) . .
O9 As3 C6 110.0(3) . .
O10 As3 C6 111.1(3) . .
C5 As3 C6 112.4(4) . .
O11 As4 O12 110.5(2) . .
O11 As4 C7 109.5(3) . .
O12 As4 C7 106.5(2) . .
O11 As4 C8 106.1(2) . .
O12 As4 C8 109.3(2) . .
C7 As4 C8 115.0(3) . .
O14 As5 O13 113.7(2) . .
O14 As5 C9 110.8(3) . .
O13 As5 C9 109.9(3) . .
O14 As5 C10 110.2(3) . .
O13 As5 C10 101.0(3) . .
C9 As5 C10 111.0(4) . .
O15 As6 O16 104.9(2) . .
O15 As6 C11 110.1(6) . .
O16 As6 C11 113.3(6) . .
O15 As6 C12 108.7(5) . .
O16 As6 C12 111.6(5) . .
C11 As6 C12 108.2(7) . .
O16 As6' O15 103.5(2) . .
O16 As6' C12' 110.3(6) . .
O15 As6' C12' 113.8(6) . .
O16 As6' C11' 106.9(6) . .
O15 As6' C11' 112.8(6) . .
C12' As6' C11' 109.1(8) . .
O17 As7 O18 112.66(19) . .
O17 As7 C14 110.4(3) . .
O18 As7 C14 109.3(3) . .
O17 As7 C13 106.1(3) . .
O18 As7 C13 105.8(3) . .
C14 As7 C13 112.5(4) . .
O20 As8 O19 111.30(19) . .
O20 As8 C16 109.6(2) . .
O19 As8 C16 108.1(2) . .
O20 As8 C15 106.7(2) . .
O19 As8 C15 108.6(2) . .
C16 As8 C15 112.6(3) . .
O22 As9 O21 115.9(4) . .
O22 As9 C18 106.8(7) . .
O21 As9 C18 111.2(6) . .
O22 As9 C17 104.6(6) . .
O21 As9 C17 107.9(7) . .
C18 As9 C17 110.1(6) . .
O21 As9' O22 106.6(8) . .
O21 As9' C18' 111.3(11) . .
O22 As9' C18' 101.2(12) . .
O21 As9' C17' 110.5(13) . .
O22 As9' C17' 115.2(9) . .
C18' As9' C17' 111.6(11) . .
O23 As10 O24 111.2(2) . .
O23 As10 C20 106.1(3) . .
O24 As10 C20 107.2(4) . .
O23 As10 C19 111.3(3) . .
O24 As10 C19 110.7(3) . .
C20 As10 C19 110.2(4) . .
O25 As12 O26 101.1(2) . .
O25 As12 C21 109.1(3) . .
O26 As12 C21 110.0(3) . .
O25 As12 C22 112.9(2) . .
O26 As12 C22 110.6(3) . .
C21 As12 C22 112.5(3) . .
O28 As14 O27 114.57(19) . .
O28 As14 C24 107.1(2) . .
O27 As14 C24 107.1(2) . .
O28 As14 C23 106.4(2) . .
O27 As14 C23 105.9(2) . .
C24 As14 C23 116.1(3) . .
Mn1 O1 Mn3 112.2(2) . .
Mn1 O1 Mn2 106.7(2) . .
Mn3 O1 Mn2 95.31(18) . .
Mn4 O2 Mn2 129.9(2) . .
Mn4 O2 Mn3 127.1(2) . .
Mn2 O2 Mn3 95.64(17) . .
Mn5 O3 Mn6 127.11(19) . .
Mn5 O3 Mn7 130.5(2) . .
Mn6 O3 Mn7 94.76(16) . .
Mn8 O4 Mn6 112.52(18) . .
Mn8 O4 Mn7 108.29(19) . .
Mn6 O4 Mn7 95.37(17) . .
As1 O5 Mn1 124.2(3) . .
As1 O6 Mn2 130.7(3) . .
As2 O7 Mn1 120.7(2) . .
As2 O8 Mn3 120.3(2) . .
As3 O9 Mn1 136.6(3) . .
As3 O9 Mn2 117.5(2) . .
Mn1 O9 Mn2 90.81(17) . .
As3 O10 Mn4 133.9(2) . .
As4 O11 Mn3 130.1(2) . .
As4 O12 Mn4 128.4(2) . .
As4 O12 Ca1 135.2(2) . .
Mn4 O12 Ca1 96.32(15) . .
As5 O13 Mn2 127.3(3) . .
As5 O14 Mn4 119.8(2) . .
As5 O14 Ca1 146.2(2) . .
Mn4 O14 Ca1 87.53(14) . .
As6 O15 Mn4 137.5(2) . .
As6' O15 Mn4 124.9(2) . .
As6 O15 Ca1 128.5(2) . .
As6' O15 Ca1 131.4(2) . .
Mn4 O15 Ca1 89.32(15) . .
As6' O16 Mn5 135.5(2) . 3_666
As6 O16 Mn5 128.1(2) . 3_666
As6' O16 Ca2 130.1(2) . 3_666
As6 O16 Ca2 127.4(2) . 3_666
Mn5 O16 Ca2 89.59(14) 3_666 3_666
As7 O17 Mn5 134.5(2) . .
As7 O18 Mn8 135.5(2) . .
As7 O18 Mn7 117.1(2) . .
Mn8 O18 Mn7 90.67(15) . .
As8 O19 Mn5 127.8(2) . .
As8 O19 Ca2 136.1(2) . .
Mn5 O19 Ca2 95.28(15) . .
As8 O20 Mn6 127.6(2) . .
As9 O21 Mn5 118.2(3) . .
As9' O21 Mn5 121.8(3) . .
As9 O21 Ca2 150.1(4) . .
As9' O21 Ca2 137.0(8) . .
Mn5 O21 Ca2 88.25(13) . .
As9 O22 Mn7 132.8(4) . .
As9' O22 Mn7 122.3(7) . .
As10 O23 Mn6 119.7(2) . .
As10 O24 Mn8 119.3(2) . .
As12 O25 Mn8 123.2(2) . .
As12 O26 Mn1 124.6(2) . .
As14 O27 Mn7 127.8(2) . .
As14 O28 Mn8 121.1(2) . .
C31 O29 Mn2 126.2(4) . .
C31 O30 Mn3 122.9(4) . .
C41 O31 Mn3 115.3(4) . .
C41 O31 Mn1 154.6(4) . .
Mn3 O31 Mn1 82.67(14) . .
C41 O32 Mn4 126.8(4) . .
C51 O33 Mn5 126.7(4) . .
C51 O34 Mn6 114.7(4) . .
C51 O34 Mn8 157.5(4) . .
Mn6 O34 Mn8 81.78(13) . .
C61 O36 Mn7 124.1(4) . .
C61 O37 Mn6 125.8(4) . .
C71 O38 Ca2 90.1(5) . .
C71 O39 Ca2 94.4(4) . .
C81 O40 Ca1 89.1(4) . 3_666
C81 O41 Ca2 158.0(4) . .
C81 O41 Ca1 95.6(3) . 3_666
Ca2 O41 Ca1 106.10(16) . 3_666
C91 O42 Ca1 96.0(5) . .
C91 O43 Ca1 90.2(5) . .
C101 O44 Ca1 158.6(4) . .
C101 O44 Ca2 95.4(4) . 3_666
Ca1 O44 Ca2 106.02(16) . 3_666
C101 O45 Ca2 89.0(4) . 3_666
As2 C3 H3A 109.5 . .
As2 C3 H3B 109.5 . .
H3A C3 H3B 109.5 . .
As2 C3 H3C 109.5 . .
H3A C3 H3C 109.5 . .
H3B C3 H3C 109.5 . .
As2 C4 H4A 109.5 . .
As2 C4 H4B 109.5 . .
H4A C4 H4B 109.5 . .
As2 C4 H4C 109.5 . .
H4A C4 H4C 109.5 . .
H4B C4 H4C 109.5 . .
As3 C5 H5A 109.5 . .
As3 C5 H5B 109.5 . .
H5A C5 H5B 109.5 . .
As3 C5 H5C 109.5 . .
H5A C5 H5C 109.5 . .
H5B C5 H5C 109.5 . .
As3 C6 H6A 109.5 . .
As3 C6 H6B 109.5 . .
H6A C6 H6B 109.5 . .
As3 C6 H6C 109.5 . .
H6A C6 H6C 109.5 . .
H6B C6 H6C 109.5 . .
As4 C7 H7A 109.5 . .
As4 C7 H7B 109.5 . .
H7A C7 H7B 109.5 . .
As4 C7 H7C 109.5 . .
H7A C7 H7C 109.5 . .
H7B C7 H7C 109.5 . .
As4 C8 H8A 109.5 . .
As4 C8 H8B 109.5 . .
H8A C8 H8B 109.5 . .
As4 C8 H8C 109.5 . .
H8A C8 H8C 109.5 . .
H8B C8 H8C 109.5 . .
As5 C9 H9A 109.5 . .
As5 C9 H9B 109.5 . .
H9A C9 H9B 109.5 . .
As5 C9 H9C 109.5 . .
H9A C9 H9C 109.5 . .
H9B C9 H9C 109.5 . .
As5 C10 H10A 109.5 . .
As5 C10 H10B 109.5 . .
H10A C10 H10B 109.5 . .
As5 C10 H10C 109.5 . .
H10A C10 H10C 109.5 . .
H10B C10 H10C 109.5 . .
As6 C11 H11A 109.5 . .
As6 C11 H11B 109.5 . .
H11A C11 H11B 109.5 . .
As6 C11 H11C 109.5 . .
H11A C11 H11C 109.5 . .
H11B C11 H11C 109.5 . .
As6 C12 H12A 109.5 . .
As6 C12 H12B 109.5 . .
H12A C12 H12B 109.5 . .
As6 C12 H12C 109.5 . .
H12A C12 H12C 109.5 . .
H12B C12 H12C 109.5 . .
C12A C11A H11D 109.5 . .
C12A C11A H11E 109.5 . .
H11D C11A H11E 109.5 . .
C12A C11A H11F 109.5 . .
H11D C11A H11F 109.5 . .
H11E C11A H11F 109.5 . .
N13A C12A C11A 179.7(19) . .
As6' C11' H11D 109.5 . .
As6' C11' H11E 109.5 . .
H11D C11' H11E 109.5 . .
As6' C11' H11F 109.5 . .
H11D C11' H11F 109.5 . .
H11E C11' H11F 109.5 . .
As6' C12' H12D 109.5 . .
As6' C12' H12E 109.5 . .
H12D C12' H12E 109.5 . .
As6' C12' H12F 109.5 . .
H12D C12' H12F 109.5 . .
H12E C12' H12F 109.5 . .
C12B C11B H11G 109.5 . .
C12B C11B H11H 109.5 . .
H11G C11B H11H 109.5 . .
C12B C11B H11I 109.5 . .
H11G C11B H11I 109.5 . .
H11H C11B H11I 109.5 . .
N13B C12B C11B 175(2) . .
As7 C13 H13A 109.5 . .
As7 C13 H13B 109.5 . .
H13A C13 H13B 109.5 . .
As7 C13 H13C 109.5 . .
H13A C13 H13C 109.5 . .
H13B C13 H13C 109.5 . .
As7 C14 H14A 109.5 . .
As7 C14 H14B 109.5 . .
H14A C14 H14B 109.5 . .
As7 C14 H14C 109.5 . .
H14A C14 H14C 109.5 . .
H14B C14 H14C 109.5 . .
As8 C15 H15A 109.5 . .
As8 C15 H15B 109.5 . .
H15A C15 H15B 109.5 . .
As8 C15 H15C 109.5 . .
H15A C15 H15C 109.5 . .
H15B C15 H15C 109.5 . .
As8 C16 H16A 109.5 . .
As8 C16 H16B 109.5 . .
H16A C16 H16B 109.5 . .
As8 C16 H16C 109.5 . .
H16A C16 H16C 109.5 . .
H16B C16 H16C 109.5 . .
As9 C17 H17A 109.5 . .
As9 C17 H17B 109.5 . .
H17A C17 H17B 109.5 . .
As9 C17 H17C 109.5 . .
H17A C17 H17C 109.5 . .
H17B C17 H17C 109.5 . .
As9 C18 H18A 109.5 . .
As9 C18 H18B 109.5 . .
H18A C18 H18B 109.5 . .
As9 C18 H18C 109.5 . .
H18A C18 H18C 109.5 . .
H18B C18 H18C 109.5 . .
As9' C17' H17D 109.5 . .
As9' C17' H17E 109.5 . .
H17D C17' H17E 109.5 . .
As9' C17' H17F 109.5 . .
H17D C17' H17F 109.5 . .
H17E C17' H17F 109.5 . .
As9' C18' H18D 109.5 . .
As9' C18' H18E 109.5 . .
H18D C18' H18E 109.5 . .
As9' C18' H18F 109.5 . .
H18D C18' H18F 109.5 . .
H18E C18' H18F 109.5 . .
As10 C19 H19A 109.5 . .
As10 C19 H19B 109.5 . .
H19A C19 H19B 109.5 . .
As10 C19 H19C 109.5 . .
H19A C19 H19C 109.5 . .
H19B C19 H19C 109.5 . .
As10 C20 H20A 109.5 . .
As10 C20 H20B 109.5 . .
H20A C20 H20B 109.5 . .
As10 C20 H20C 109.5 . .
H20A C20 H20C 109.5 . .
H20B C20 H20C 109.5 . .
As12 C21 H21A 109.5 . .
As12 C21 H21B 109.5 . .
H21A C21 H21B 109.5 . .
As12 C21 H21C 109.5 . .
H21A C21 H21C 109.5 . .
H21B C21 H21C 109.5 . .
As12 C22 H22A 109.5 . .
As12 C22 H22B 109.5 . .
H22A C22 H22B 109.5 . .
As12 C22 H22C 109.5 . .
H22A C22 H22C 109.5 . .
H22B C22 H22C 109.5 . .
As14 C23 H23A 109.5 . .
As14 C23 H23B 109.5 . .
H23A C23 H23B 109.5 . .
As14 C23 H23C 109.5 . .
H23A C23 H23C 109.5 . .
H23B C23 H23C 109.5 . .
As14 C24 H24A 109.5 . .
As14 C24 H24B 109.5 . .
H24A C24 H24B 109.5 . .
As14 C24 H24C 109.5 . .
H24A C24 H24C 109.5 . .
H24B C24 H24C 109.5 . .
O29 C31 O30 126.0(6) . .
O29 C31 C32 111.3(6) . .
O30 C31 C32 122.7(7) . .
O29 C31 C32' 125.7(8) . .
O30 C31 C32' 108.0(8) . .
C33 C32 C37 120.0 . .
C33 C32 C31 118.0(6) . .
C37 C32 C31 121.9(6) . .
C34 C33 C32 120.0 . .
C34 C33 H33A 120.0 . .
C32 C33 H33A 120.0 . .
C35 C34 C33 120.0 . .
C35 C34 H34A 120.0 . .
C33 C34 H34A 120.0 . .
C34 C35 C36 120.0 . .
C34 C35 H35A 120.0 . .
C36 C35 H35A 120.0 . .
C35 C36 C37 120.0 . .
C35 C36 H36A 120.0 . .
C37 C36 H36A 120.0 . .
C36 C37 C32 120.0 . .
C36 C37 H37A 120.0 . .
C32 C37 H37A 120.0 . .
C33' C32' C37' 120.0 . .
C33' C32' C31 126.2(10) . .
C37' C32' C31 113.5(10) . .
C32' C33' C34' 120.0 . .
C32' C33' H33B 120.0 . .
C34' C33' H33B 120.0 . .
C35' C34' C33' 120.0 . .
C35' C34' H34B 120.0 . .
C33' C34' H34B 120.0 . .
C34' C35' C36' 120.0 . .
C34' C35' H35B 120.0 . .
C36' C35' H35B 120.0 . .
C37' C36' C35' 120.0 . .
C37' C36' H36B 120.0 . .
C35' C36' H36B 120.0 . .
C36' C37' C32' 120.0 . .
C36' C37' H37B 120.0 . .
C32' C37' H37B 120.0 . .
O32 C41 O31 124.9(6) . .
O32 C41 C42 118.4(6) . .
O31 C41 C42 116.4(5) . .
C47 C42 C43 119.7(6) . .
C47 C42 C41 119.9(6) . .
C43 C42 C41 120.3(6) . .
C44 C43 C42 121.1(7) . .
C44 C43 H43A 119.5 . .
C42 C43 H43A 119.5 . .
C43 C44 C45 120.0(7) . .
C43 C44 H44A 120.0 . .
C45 C44 H44A 120.0 . .
C44 C45 C46 120.0(8) . .
C44 C45 H45A 120.0 . .
C46 C45 H45A 120.0 . .
C45 C46 C47 119.1(8) . .
C45 C46 H46A 120.4 . .
C47 C46 H46A 120.4 . .
C42 C47 C46 120.1(8) . .
C42 C47 H47A 120.0 . .
C46 C47 H47A 120.0 . .
O33 C51 O34 124.1(5) . .
O33 C51 C52 119.2(5) . .
O34 C51 C52 116.6(5) . .
C57 C52 C53 119.8(6) . .
C57 C52 C51 119.9(6) . .
C53 C52 C51 120.2(6) . .
C54 C53 C52 120.3(8) . .
C54 C53 H53A 119.8 . .
C52 C53 H53A 119.8 . .
C55 C54 C53 119.4(8) . .
C55 C54 H54A 120.3 . .
C53 C54 H54A 120.3 . .
C54 C55 C56 120.4(8) . .
C54 C55 H55A 119.8 . .
C56 C55 H55A 119.8 . .
C57 C56 C55 118.7(8) . .
C57 C56 H56A 120.6 . .
C55 C56 H56A 120.6 . .
C56 C57 C52 121.3(7) . .
C56 C57 H57A 119.3 . .
C52 C57 H57A 119.3 . .
O37 C61 O36 124.7(6) . .
O37 C61 C62 118.5(6) . .
O36 C61 C62 116.8(6) . .
C63 C62 C67 118.9(6) . .
C63 C62 C61 119.9(6) . .
C67 C62 C61 121.3(6) . .
C62 C63 C64 119.7(7) . .
C62 C63 H63A 120.1 . .
C64 C63 H63A 120.1 . .
C65 C64 C63 120.3(7) . .
C65 C64 H64A 119.9 . .
C63 C64 H64A 119.9 . .
C66 C65 C64 119.1(7) . .
C66 C65 H65A 120.5 . .
C64 C65 H65A 120.5 . .
C65 C66 C67 121.9(8) . .
C65 C66 H66A 119.1 . .
C67 C66 H66A 119.1 . .
C62 C67 C66 120.2(7) . .
C62 C67 H67A 119.9 . .
C66 C67 H67A 119.9 . .
O39 C71 O38 122.3(7) . .
O39 C71 C72 128.1(9) . .
O38 C71 C72 109.3(8) . .
O39 C71 C72' 112.6(7) . .
O38 C71 C72' 125.0(8) . .
O39 C71 Ca2 59.3(4) . .
O38 C71 Ca2 63.1(4) . .
C72 C71 Ca2 170.4(7) . .
C72' C71 Ca2 171.3(7) . .
C73 C72 C77 120.0 . .
C73 C72 C71 112.5(8) . .
C77 C72 C71 127.4(8) . .
C72 C73 C74 120.0 . .
C72 C73 H73A 120.0 . .
C74 C73 H73A 120.0 . .
C75 C74 C73 120.0 . .
C75 C74 H74A 120.0 . .
C73 C74 H74A 120.0 . .
C76 C75 C74 120.0 . .
C76 C75 H75A 120.0 . .
C74 C75 H75A 120.0 . .
C75 C76 C77 120.0 . .
C75 C76 H76A 120.0 . .
C77 C76 H76A 120.0 . .
C76 C77 C72 120.0 . .
C76 C77 H77A 120.0 . .
C72 C77 H77A 120.0 . .
C73' C72' C77' 120.0 . .
C73' C72' C71 123.1(6) . .
C77' C72' C71 116.7(6) . .
C74' C73' C72' 120.0 . .
C74' C73' H73B 120.0 . .
C72' C73' H73B 120.0 . .
C73' C74' C75' 120.0 . .
C73' C74' H74B 120.0 . .
C75' C74' H74B 120.0 . .
C74' C75' C76' 120.0 . .
C74' C75' H75B 120.0 . .
C76' C75' H75B 120.0 . .
C77' C76' C75' 120.0 . .
C77' C76' H76B 120.0 . .
C75' C76' H76B 120.0 . .
C76' C77' C72' 120.0 . .
C76' C77' H77B 120.0 . .
C72' C77' H77B 120.0 . .
O40 C81 O41 121.6(6) . .
O40 C81 C82 119.2(6) . .
O41 C81 C82 119.2(5) . .
O40 C81 Ca1 65.0(3) . 3_666
O41 C81 Ca1 58.2(3) . 3_666
C82 C81 Ca1 167.7(5) . 3_666
C87 C82 C83 118.5(6) . .
C87 C82 C81 119.8(6) . .
C83 C82 C81 121.6(6) . .
C84 C83 C82 120.6(8) . .
C84 C83 H83A 119.7 . .
C82 C83 H83A 119.7 . .
C83 C84 C85 120.8(8) . .
C83 C84 H84A 119.6 . .
C85 C84 H84A 119.6 . .
C86 C85 C84 119.0(7) . .
C86 C85 H85A 120.5 . .
C84 C85 H85A 120.5 . .
C85 C86 C87 120.5(8) . .
C85 C86 H86A 119.8 . .
C87 C86 H86A 119.8 . .
C82 C87 C86 120.5(8) . .
C82 C87 H87A 119.8 . .
C86 C87 H87A 119.8 . .
O42 C91 O43 121.8(8) . .
O42 C91 C92 120.6(8) . .
O43 C91 C92 117.4(8) . .
O42 C91 C92' 102.9(17) . .
O43 C91 C92' 133.9(17) . .
O42 C91 Ca1 58.9(4) . .
O43 C91 Ca1 63.0(4) . .
C92 C91 Ca1 175.0(6) . .
C92' C91 Ca1 158.7(17) . .
C93 C92 C97 120.0 . .
C93 C92 C91 117.4(7) . .
C97 C92 C91 122.5(7) . .
C92 C93 C94 120.0 . .
C92 C93 H93A 120.0 . .
C94 C93 H93A 120.0 . .
C95 C94 C93 120.0 . .
C95 C94 H94A 120.0 . .
C93 C94 H94A 120.0 . .
C96 C95 C94 120.0 . .
C96 C95 H95A 120.0 . .
C94 C95 H95A 120.0 . .
C95 C96 C97 120.0 . .
C95 C96 H96A 120.0 . .
C97 C96 H96A 120.0 . .
C96 C97 C92 120.0 . .
C96 C97 H97A 120.0 . .
C92 C97 H97A 120.0 . .
C93' C92' C97' 120.0 . .
C93' C92' C91 127(3) . .
C97' C92' C91 113(3) . .
C94' C93' C92' 120.0 . .
C94' C93' H93B 120.0 . .
C92' C93' H93B 120.0 . .
C93' C94' C95' 120.0 . .
C93' C94' H94B 120.0 . .
C95' C94' H94B 120.0 . .
C94' C95' C96' 120.0 . .
C94' C95' H95B 120.0 . .
C96' C95' H95B 120.0 . .
C97' C96' C95' 120.0 . .
C97' C96' H96B 120.0 . .
C95' C96' H96B 120.0 . .
C96' C97' C92' 120.0 . .
C96' C97' H97B 120.0 . .
C92' C97' H97B 120.0 . .
O45 C101 O44 122.6(6) . .
O45 C101 C102 119.9(5) . .
O44 C101 C102 117.5(6) . .
O45 C101 Ca2 65.5(3) . 3_666
O44 C101 Ca2 58.4(3) . 3_666
C102 C101 Ca2 167.8(5) . 3_666
C103 C102 C107 118.5(6) . .
C103 C102 C101 121.1(6) . .
C107 C102 C101 120.5(6) . .
C104 C103 C102 120.8(8) . .
C104 C103 H10D 119.6 . .
C102 C103 H10D 119.6 . .
C103 C104 C105 119.6(8) . .
C103 C104 H10E 120.2 . .
C105 C104 H10E 120.2 . .
C106 C105 C104 120.1(8) . .
C106 C105 H10F 119.9 . .
C104 C105 H10F 119.9 . .
C107 C106 C105 120.4(9) . .
C107 C106 H10G 119.8 . .
C105 C106 H10G 119.8 . .
C106 C107 C102 120.7(8) . .
C106 C107 H10H 119.7 . .
C102 C107 H10H 119.7 . .

loop_
_geom_bond_atom_site_label_1
_geom_bond_atom_site_label_2
_geom_bond_distance
_geom_bond_site_symmetry_2
Ca1 O44 2.331(4) .
Ca1 O12 2.365(4) .
Ca1 O42 2.435(5) .
Ca1 O41 2.448(4) 3_666
Ca1 O14 2.449(4) .
Ca1 O43 2.520(6) .
Ca1 O15 2.580(4) .
Ca1 O40 2.596(5) 3_666
Ca1 C91 2.829(9) .
Ca1 C81 2.865(6) 3_666
Ca1 Mn4 3.2230(15) .
Ca1 Ca2 3.8250(17) 3_666
Ca2 O41 2.338(4) .
Ca2 O19 2.391(4) .
Ca2 O39 2.404(5) .
Ca2 O21 2.421(4) .
Ca2 O44 2.457(4) 3_666
Ca2 O38 2.486(5) .
Ca2 O16 2.568(4) 3_666
Ca2 O45 2.614(4) 3_666
Ca2 C71 2.789(7) .
Ca2 C101 2.872(7) 3_666
Ca2 Mn5 3.2196(15) .
Ca2 Ca1 3.8250(17) 3_666
Mn1 O26 1.884(4) .
Mn1 O1 1.884(4) .
Mn1 O7 1.928(4) .
Mn1 O9 1.973(4) .
Mn1 O5 2.151(5) .
Mn1 O31 2.447(4) .
Mn1 Mn2 3.0480(14) .
Mn1 Mn3 3.1471(13) .
Mn2 O13 1.901(4) .
Mn2 O2 1.902(4) .
Mn2 O1 1.915(4) .
Mn2 O6 1.934(5) .
Mn2 O29 2.113(5) .
Mn2 O9 2.295(5) .
Mn2 Mn3 2.8260(14) .
Mn3 O11 1.902(4) .
Mn3 O1 1.908(4) .
Mn3 O2 1.912(4) .
Mn3 O8 1.932(4) .
Mn3 O30 2.188(5) .
Mn3 O31 2.316(4) .
Mn4 O2 1.872(4) .
Mn4 O10 1.942(4) .
Mn4 O12 1.945(4) .
Mn4 O15 1.962(4) .
Mn4 O14 2.203(4) .
Mn4 O32 2.208(4) .
Mn5 O3 1.876(4) .
Mn5 O17 1.929(4) .
Mn5 O19 1.947(4) .
Mn5 O16 1.961(4) 3_666
Mn5 O21 2.198(4) .
Mn5 O33 2.214(4) .
Mn6 O4 1.890(4) .
Mn6 O3 1.910(4) .
Mn6 O20 1.912(4) .
Mn6 O23 1.939(4) .
Mn6 O37 2.203(4) .
Mn6 O34 2.321(4) .
Mn6 Mn7 2.8176(12) .
Mn6 Mn8 3.1400(12) .
Mn7 O22 1.896(4) .
Mn7 O27 1.915(4) .
Mn7 O3 1.919(4) .
Mn7 O4 1.920(4) .
Mn7 O36 2.164(4) .
Mn7 O18 2.344(4) .
Mn7 Mn8 3.0850(12) .
Mn8 O4 1.886(4) .
Mn8 O25 1.893(4) .
Mn8 O24 1.928(4) .
Mn8 O18 1.979(4) .
Mn8 O28 2.080(4) .
Mn8 O34 2.472(4) .
As1 O5 1.638(6) .
As1 O6 1.643(5) .
As1 C2' 1.907(12) .
As1 C1 1.908(12) .
As1 C2 1.910(12) .
As1 C1' 1.911(12) .
C1 H1A 0.9800 .
C1 H1B 0.9800 .
C1 H1C 0.9800 .
C2 H2A 0.9800 .
C2 H2B 0.9800 .
C2 H2C 0.9800 .
C1' H1'A 0.9800 .
C1' H1'B 0.9800 .
C1' H1'C 0.9800 .
C2' H2'A 0.9800 .
C2' H2'B 0.9800 .
C2' H2'C 0.9800 .
As2 O8 1.684(4) .
As2 O7 1.689(4) .
As2 C4 1.888(6) .
As2 C3 1.906(7) .
As3 O9 1.674(4) .
As3 O10 1.677(4) .
As3 C5 1.893(7) .
As3 C6 1.896(8) .
As4 O11 1.681(4) .
As4 O12 1.696(4) .
As4 C7 1.892(6) .
As4 C8 1.910(6) .
As5 O14 1.674(4) .
As5 O13 1.701(4) .
As5 C9 1.892(7) .
As5 C10 1.910(7) .
As6 O15 1.673(4) .
As6 O16 1.684(4) .
As6 C11 1.873(18) .
As6 C12 1.906(14) .
As6' O16 1.679(4) .
As6' O15 1.710(4) .
As6' C12' 1.879(17) .
As6' C11' 1.978(19) .
As7 O17 1.677(4) .
As7 O18 1.687(4) .
As7 C14 1.894(7) .
As7 C13 1.907(7) .
As8 O20 1.679(4) .
As8 O19 1.695(4) .
As8 C16 1.870(6) .
As8 C15 1.898(6) .
As9 O22 1.641(7) .
As9 O21 1.667(6) .
As9 C18 1.903(16) .
As9 C17 1.932(17) .
As9' O21 1.684(7) .
As9' O22 1.812(15) .
As9' C18' 1.90(2) .
As9' C17' 1.94(3) .
As10 O23 1.679(4) .
As10 O24 1.689(4) .
As10 C20 1.908(7) .
As10 C19 1.924(7) .
As12 O25 1.695(4) .
As12 O26 1.704(4) .
As12 C21 1.895(7) .
As12 C22 1.911(6) .
As14 O28 1.684(4) .
As14 O27 1.695(4) .
As14 C24 1.890(6) .
As14 C23 1.910(6) .
O16 Mn5 1.961(4) 3_666
O16 Ca2 2.568(4) 3_666
O29 C31 1.256(9) .
O30 C31 1.279(8) .
O31 C41 1.285(7) .
O32 C41 1.258(7) .
O33 C51 1.268(7) .
O34 C51 1.276(7) .
O36 C61 1.270(7) .
O37 C61 1.252(7) .
O38 C71 1.259(9) .
O39 C71 1.242(9) .
O40 C81 1.253(7) .
O40 Ca1 2.596(5) 3_666
O41 C81 1.270(7) .
O41 Ca1 2.448(4) 3_666
O42 C91 1.209(9) .
O43 C91 1.275(10) .
O44 C101 1.275(7) .
O44 Ca2 2.457(4) 3_666
O45 C101 1.237(7) .
O45 Ca2 2.614(4) 3_666
C3 H3A 0.9800 .
C3 H3B 0.9800 .
C3 H3C 0.9800 .
C4 H4A 0.9800 .
C4 H4B 0.9800 .
C4 H4C 0.9800 .
C5 H5A 0.9800 .
C5 H5B 0.9800 .
C5 H5C 0.9800 .
C6 H6A 0.9800 .
C6 H6B 0.9800 .
C6 H6C 0.9800 .
C7 H7A 0.9800 .
C7 H7B 0.9800 .
C7 H7C 0.9800 .
C8 H8A 0.9800 .
C8 H8B 0.9800 .
C8 H8C 0.9800 .
C9 H9A 0.9800 .
C9 H9B 0.9800 .
C9 H9C 0.9800 .
C10 H10A 0.9800 .
C10 H10B 0.9800 .
C10 H10C 0.9800 .
C11 H11A 0.9800 .
C11 H11B 0.9800 .
C11 H11C 0.9800 .
C12 H12A 0.9800 .
C12 H12B 0.9800 .
C12 H12C 0.9800 .
C11A C12A 1.53(2) .
C11A H11D 0.9800 .
C11A H11E 0.9800 .
C11A H11F 0.9800 .
C12A N13A 1.22(2) .
C11' H11D 0.9800 .
C11' H11E 0.9800 .
C11' H11F 0.9800 .
C12' H12D 0.9800 .
C12' H12E 0.9800 .
C12' H12F 0.9800 .
C11B C12B 1.49(3) .
C11B H11G 0.9800 .
C11B H11H 0.9800 .
C11B H11I 0.9800 .
C12B N13B 1.17(3) .
C13 H13A 0.9800 .
C13 H13B 0.9800 .
C13 H13C 0.9800 .
C14 H14A 0.9800 .
C14 H14B 0.9800 .
C14 H14C 0.9800 .
C15 H15A 0.9800 .
C15 H15B 0.9800 .
C15 H15C 0.9800 .
C16 H16A 0.9800 .
C16 H16B 0.9800 .
C16 H16C 0.9800 .
C17 H17A 0.9800 .
C17 H17B 0.9800 .
C17 H17C 0.9800 .
C18 H18A 0.9800 .
C18 H18B 0.9800 .
C18 H18C 0.9800 .
C17' H17D 0.9800 .
C17' H17E 0.9800 .
C17' H17F 0.9800 .
C18' H18D 0.9800 .
C18' H18E 0.9800 .
C18' H18F 0.9800 .
C19 H19A 0.9800 .
C19 H19B 0.9800 .
C19 H19C 0.9800 .
C20 H20A 0.9800 .
C20 H20B 0.9800 .
C20 H20C 0.9800 .
C21 H21A 0.9800 .
C21 H21B 0.9800 .
C21 H21C 0.9800 .
C22 H22A 0.9800 .
C22 H22B 0.9800 .
C22 H22C 0.9800 .
C23 H23A 0.9800 .
C23 H23B 0.9800 .
C23 H23C 0.9800 .
C24 H24A 0.9800 .
C24 H24B 0.9800 .
C24 H24C 0.9800 .
C31 C32 1.500(8) .
C31 C32' 1.555(13) .
C32 C33 1.3900 .
C32 C37 1.3900 .
C33 C34 1.3900 .
C33 H33A 0.9500 .
C34 C35 1.3900 .
C34 H34A 0.9500 .
C35 C36 1.3900 .
C35 H35A 0.9500 .
C36 C37 1.3900 .
C36 H36A 0.9500 .
C37 H37A 0.9500 .
C32' C33' 1.3900 .
C32' C37' 1.3900 .
C33' C34' 1.3900 .
C33' H33B 0.9500 .
C34' C35' 1.3900 .
C34' H34B 0.9500 .
C35' C36' 1.3900 .
C35' H35B 0.9500 .
C36' C37' 1.3900 .
C36' H36B 0.9500 .
C37' H37B 0.9500 .
C41 C42 1.500(9) .
C42 C47 1.374(10) .
C42 C43 1.382(9) .
C43 C44 1.376(10) .
C43 H43A 0.9500 .
C44 C45 1.385(12) .
C44 H44A 0.9500 .
C45 C46 1.392(12) .
C45 H45A 0.9500 .
C46 C47 1.415(11) .
C46 H46A 0.9500 .
C47 H47A 0.9500 .
C51 C52 1.500(8) .
C52 C57 1.372(9) .
C52 C53 1.386(9) .
C53 C54 1.382(11) .
C53 H53A 0.9500 .
C54 C55 1.381(13) .
C54 H54A 0.9500 .
C55 C56 1.410(13) .
C55 H55A 0.9500 .
C56 C57 1.367(10) .
C56 H56A 0.9500 .
C57 H57A 0.9500 .
C61 C62 1.504(9) .
C62 C63 1.385(10) .
C62 C67 1.387(9) .
C63 C64 1.413(10) .
C63 H63A 0.9500 .
C64 C65 1.384(11) .
C64 H64A 0.9500 .
C65 C66 1.349(12) .
C65 H65A 0.9500 .
C66 C67 1.388(10) .
C66 H66A 0.9500 .
C67 H67A 0.9500 .
C71 C72 1.471(11) .
C71 C72' 1.511(9) .
C72 C73 1.3900 .
C72 C77 1.3900 .
C73 C74 1.3900 .
C73 H73A 0.9500 .
C74 C75 1.3900 .
C74 H74A 0.9500 .
C75 C76 1.3900 .
C75 H75A 0.9500 .
C76 C77 1.3900 .
C76 H76A 0.9500 .
C77 H77A 0.9500 .
C72' C73' 1.3900 .
C72' C77' 1.3900 .
C73' C74' 1.3900 .
C73' H73B 0.9500 .
C74' C75' 1.3900 .
C74' H74B 0.9500 .
C75' C76' 1.3900 .
C75' H75B 0.9500 .
C76' C77' 1.3900 .
C76' H76B 0.9500 .
C77' H77B 0.9500 .
C81 C82 1.491(9) .
C81 Ca1 2.865(6) 3_666
C82 C87 1.385(10) .
C82 C83 1.389(10) .
C83 C84 1.376(10) .
C83 H83A 0.9500 .
C84 C85 1.397(13) .
C84 H84A 0.9500 .
C85 C86 1.360(13) .
C85 H85A 0.9500 .
C86 C87 1.409(10) .
C86 H86A 0.9500 .
C87 H87A 0.9500 .
C91 C92 1.500(11) .
C91 C92' 1.67(3) .
C92 C93 1.3900 .
C92 C97 1.3900 .
C93 C94 1.3900 .
C93 H93A 0.9500 .
C94 C95 1.3900 .
C94 H94A 0.9500 .
C95 C96 1.3900 .
C95 H95A 0.9500 .
C96 C97 1.3900 .
C96 H96A 0.9500 .
C97 H97A 0.9500 .
C92' C93' 1.3900 .
C92' C97' 1.3900 .
C93' C94' 1.3900 .
C93' H93B 0.9500 .
C94' C95' 1.3900 .
C94' H94B 0.9500 .
C95' C96' 1.3900 .
C95' H95B 0.9500 .
C96' C97' 1.3900 .
C96' H96B 0.9500 .
C97' H97B 0.9500 .
C101 C102 1.495(9) .
C101 Ca2 2.872(7) 3_666
C102 C103 1.385(10) .
C102 C107 1.410(10) .
C103 C104 1.382(11) .
C103 H10D 0.9500 .
C104 C105 1.393(13) .
C104 H10E 0.9500 .
C105 C106 1.377(13) .
C105 H10F 0.9500 .
C106 C107 1.363(10) .
C106 H10G 0.9500 .
C107 H10H 0.9500 .

loop_
_platon_squeeze_void_nr
_platon_squeeze_void_average_x
_platon_squeeze_void_average_y
_platon_squeeze_void_average_z
_platon_squeeze_void_volume
_platon_squeeze_void_count_electrons
_platon_squeeze_void_content
1 0.500 0.000 0.015 1160 557 ' '
2 0.883 0.250 -0.014 528 213 ' '
3 0.500 0.500 -0.018 1160 556 ' '
4 0.117 0.750 -0.007 527 214 ' '
